data_7241540
loop_
_publ_author_name
'Li, Leilei'
'Cai, Bin'
'Pang, Donghui'
'Du, Xinxin'
'Yin, Xingliang'
'Wang, Huaiwei'
'Yang, Jie'
'Li, Dacheng'
'Dou, Jianmin'

_publ_section_title
;
 Construction of high-nuclear 4p--4f heterometallic {Ln11Ge12}
 cluster-organic frameworks with high-sensitivity luminescence sensing of
 Fe3+ in aqueous solution
;
_journal_name_full CrystEngComm
_journal_paper_doi 10.1039/D0CE01493A
_journal_year 2020
_chemical_formula_sum 'C76 H111 Ge12 N16 Nd11 O84'
_chemical_formula_weight 5050.52
_space_group_crystal_system monoclinic
_space_group_IT_number 9
_space_group_name_Hall 'C -2yc'
_space_group_name_H-M_alt 'C 1 c 1'
_atom_sites_solution_hydrogens geom
_audit_creation_method SHELXL-2016/6
_audit_update_record
;
2020-11-03 deposited with the CCDC.	2020-11-05 downloaded from the CCDC.
;
_cell_angle_alpha 90
_cell_angle_beta 103.120(2)
_cell_angle_gamma 90
_cell_formula_units_Z 4
_cell_length_a 27.547(5)
_cell_length_b 19.086(4)
_cell_length_c 27.056(5)
_cell_measurement_reflns_used 13781
_cell_measurement_temperature 298(2)
_cell_measurement_theta_max 27.8965
_cell_measurement_theta_min 2.500
_cell_volume 13854(5)
_computing_cell_refinement 'Bruker SMART'
_computing_data_collection 'Bruker SMART'
_computing_data_reduction 'Bruker SAINT'
_computing_molecular_graphics 'Bruker SHELXTL'
_computing_publication_material 'Bruker SHELXTL'
_computing_structure_refinement 'SHELXL-2016/6 (Sheldrick, 2016)'
_computing_structure_solution 'Bruker SHELXTL'
_diffrn_ambient_temperature 298(2)
_diffrn_measured_fraction_theta_full 0.999
_diffrn_measured_fraction_theta_max 0.584
_diffrn_measurement_device_type 'CCD area detector'
_diffrn_radiation_type MoK\a
_diffrn_radiation_wavelength 0.71073
_diffrn_reflns_av_R_equivalents 0.0501
_diffrn_reflns_av_unetI/netI 0.1061
_diffrn_reflns_Laue_measured_fraction_full 0.999
_diffrn_reflns_Laue_measured_fraction_max 0.584
_diffrn_reflns_limit_h_max 32
_diffrn_reflns_limit_h_min -32
_diffrn_reflns_limit_k_max 12
_diffrn_reflns_limit_k_min -22
_diffrn_reflns_limit_l_max 31
_diffrn_reflns_limit_l_min -32
_diffrn_reflns_number 34920
_diffrn_reflns_point_group_measured_fraction_full 0.920
_diffrn_reflns_point_group_measured_fraction_max 0.522
_diffrn_reflns_theta_full 24.999
_diffrn_reflns_theta_max 24.999
_diffrn_reflns_theta_min 2.319
_exptl_absorpt_coefficient_mu 6.706
_exptl_absorpt_correction_T_max 0.3783
_exptl_absorpt_correction_T_min 0.3119
_exptl_absorpt_correction_type multi-scan
_exptl_absorpt_process_details sadabs
_exptl_crystal_colour pink
_exptl_crystal_density_diffrn 2.421
_exptl_crystal_description block
_exptl_crystal_F_000 9580
_exptl_crystal_size_max 0.220
_exptl_crystal_size_mid 0.200
_exptl_crystal_size_min 0.180
_refine_diff_density_max 3.475
_refine_diff_density_min -2.032
_refine_diff_density_rms 0.308
_refine_ls_abs_structure_details
;
 Flack x determined using 4826 quotients [(I+)-(I-)]/[(I+)+(I-)]
 (Parsons, Flack and Wagner, Acta Cryst. B69 (2013) 249-259).
;
_refine_ls_abs_structure_Flack 0.02(2)
_refine_ls_extinction_method none
_refine_ls_goodness_of_fit_ref 0.999
_refine_ls_hydrogen_treatment constr
_refine_ls_matrix_type full
_refine_ls_number_parameters 1721
_refine_ls_number_reflns 20934
_refine_ls_number_restraints 4818
_refine_ls_restrained_S_all 0.916
_refine_ls_R_factor_all 0.1029
_refine_ls_R_factor_gt 0.0680
_refine_ls_shift/su_max 0.005
_refine_ls_shift/su_mean 0.000
_refine_ls_structure_factor_coef Fsqd
_refine_ls_weighting_details 'w=1/[\s^2^(Fo^2^)+(0.1200P)^2^+0.4228P] where P=(Fo^2^+2Fc^2^)/3'
_refine_ls_weighting_scheme calc
_refine_ls_wR_factor_gt 0.1691
_refine_ls_wR_factor_ref 0.1946
_reflns_Friedel_coverage 0.789
_reflns_Friedel_fraction_full 0.840
_reflns_Friedel_fraction_max 0.461
_reflns_number_gt 15131
_reflns_number_total 20934
_reflns_threshold_expression 'I > 2\s(I)'
_cod_data_source_file d0ce01493a2.cif
_cod_data_source_block L2
_cod_original_sg_symbol_H-M 'C c'
_cod_database_code 7241540
_shelx_shelxl_version_number 2016/6
_shelx_space_group_comment
;
The symmetry employed for this shelxl refinement is uniquely defined
by the following loop, which should always be used as a source of
symmetry information in preference to the above space-group names.
They are only intended as comments.
;
_shelx_estimated_absorpt_t_min 0.320
_shelx_estimated_absorpt_t_max 0.378

loop_
_space_group_symop_operation_xyz
'x, y, z'
'x, -y, z+1/2'
'x+1/2, y+1/2, z'
'x+1/2, -y+1/2, z+1/2'

loop_
_atom_site_label
_atom_site_type_symbol
_atom_site_fract_x
_atom_site_fract_y
_atom_site_fract_z
_atom_site_U_iso_or_equiv
_atom_site_adp_type
_atom_site_occupancy
_atom_site_site_symmetry_order
_atom_site_calc_flag
_atom_site_refinement_flags_posn
_atom_site_refinement_flags_adp
_atom_site_refinement_flags_occupancy
_atom_site_disorder_assembly
_atom_site_disorder_group
Nd1 Nd 0.42275(6) 0.77698(8) 0.61437(6) 0.0169(3) Uani 1 1 d . . . . .
Nd2 Nd 0.36666(6) 0.59616(8) 0.57307(6) 0.0204(4) Uani 1 1 d . . . . .
Nd3 Nd 0.26152(6) 0.56084(9) 0.45345(6) 0.0248(4) Uani 1 1 d . . . . .
Nd4 Nd 0.21627(6) 0.72713(8) 0.37533(6) 0.0209(4) Uani 1 1 d . . . . .
Nd5 Nd 0.26497(6) 0.91530(9) 0.40521(6) 0.0196(4) Uani 1 1 d . . . . .
Nd6 Nd 0.36932(6) 0.92931(8) 0.52633(6) 0.0159(3) Uani 1 1 d . . . . .
Nd7 Nd 0.20173(7) 0.78466(10) 0.58278(7) 0.0318(4) Uani 1 1 d . . . . .
Nd8 Nd 0.43251(6) 0.71573(9) 0.39987(6) 0.0258(4) Uani 1 1 d D . . . .
Nd9 Nd 0.42029(6) 1.12175(8) 0.56336(6) 0.0233(4) Uani 1 1 d . . . . .
Nd10 Nd 0.42729(7) 0.44113(8) 0.67300(6) 0.0313(4) Uani 1 1 d . . . . .
Nd11 Nd 0.11051(6) 0.69965(9) 0.24812(6) 0.0282(4) Uani 1 1 d . . . . .
Ge1 Ge 0.31682(11) 0.86922(16) 0.63415(11) 0.0197(7) Uani 1 1 d . . . . .
Ge2 Ge 0.30975(12) 0.70123(17) 0.65127(12) 0.0207(7) Uani 1 1 d . . . . .
Ge3 Ge 0.22977(13) 0.60794(18) 0.56996(13) 0.0278(8) Uani 1 1 d . . . . .
Ge4 Ge 0.15749(12) 0.68212(18) 0.47267(13) 0.0263(8) Uani 1 1 d . . . . .
Ge5 Ge 0.16517(12) 0.84931(18) 0.45640(12) 0.0246(8) Uani 1 1 d . . . . .
Ge6 Ge 0.24428(12) 0.94252(16) 0.53649(12) 0.0211(7) Uani 1 1 d . . . . .
Ge7 Ge 0.47392(11) 0.82404(16) 0.50682(11) 0.0173(7) Uani 1 1 d . . . . .
Ge8 Ge 0.46993(11) 0.65630(16) 0.52699(12) 0.0190(7) Uani 1 1 d . . . . .
Ge9 Ge 0.38990(12) 0.56059(16) 0.44686(12) 0.0225(7) Uani 1 1 d . . . . .
Ge10 Ge 0.31847(12) 0.63299(16) 0.34999(12) 0.0212(7) Uani 1 1 d . . . . .
Ge11 Ge 0.32429(11) 0.80135(17) 0.33208(11) 0.0197(7) Uani 1 1 d . . . . .
Ge12 Ge 0.40163(11) 0.89640(16) 0.40941(11) 0.0176(7) Uani 1 1 d . . . . .
O1 O 0.2569(8) 0.8967(11) 0.5950(8) 0.033(2) Uani 1 1 d . U . . .
O2 O 0.2899(9) 0.7910(12) 0.6494(9) 0.039(2) Uani 1 1 d . U . . .
O3 O 0.2479(9) 0.6748(12) 0.6182(9) 0.040(2) Uani 1 1 d . U . . .
O4 O 0.1800(8) 0.6630(12) 0.5403(9) 0.038(3) Uani 1 1 d . U . . .
O5 O 0.1531(9) 0.7698(12) 0.4903(9) 0.039(2) Uani 1 1 d . U . . .
O6 O 0.1878(8) 0.8909(12) 0.5166(9) 0.038(3) Uani 1 1 d . U . . .
O7 O 0.3549(8) 0.8556(11) 0.5916(8) 0.030(2) Uani 1 1 d . U . . .
O8 O 0.3535(8) 0.7003(11) 0.6137(8) 0.031(2) Uani 1 1 d . U . . .
O9 O 0.2781(8) 0.6097(12) 0.5379(9) 0.036(2) Uani 1 1 d . U . . .
O10 O 0.2088(8) 0.6635(11) 0.4472(9) 0.034(2) Uani 1 1 d . U . . .
O11 O 0.2128(8) 0.8249(12) 0.4277(8) 0.036(2) Uani 1 1 d . U . . .
O12 O 0.2835(8) 0.9204(11) 0.4969(9) 0.034(2) Uani 1 1 d . U . . .
O13 O 0.3975(8) 0.8131(11) 0.6914(8) 0.035(3) Uani 1 1 d . U . . .
O14 O 0.4402(9) 0.8325(12) 0.7698(8) 0.043(4) Uani 1 1 d . U . . .
O15 O 0.3232(8) 0.5722(12) 0.6445(9) 0.037(2) Uani 1 1 d . U . . .
O16 O 0.3560(9) 0.4911(12) 0.7011(8) 0.038(2) Uani 1 1 d . U . . .
O17 O 0.1962(9) 0.5281(12) 0.5020(9) 0.041(3) Uani 1 1 d . U . . .
O18 O 0.1622(10) 0.4229(14) 0.4927(10) 0.054(5) Uani 1 1 d . U . . .
O19 O 0.1285(8) 0.7306(11) 0.3901(8) 0.037(2) Uani 1 1 d . U . . .
O20 O 0.0703(8) 0.7083(12) 0.3196(9) 0.041(3) Uani 1 1 d . U . . .
O21 O 0.1924(9) 0.9711(12) 0.4228(9) 0.043(3) Uani 1 1 d . U . . .
O22 O 0.1558(10) 1.0704(15) 0.4091(11) 0.065(5) Uani 1 1 d . U . . .
O23 O 0.3264(8) 1.0035(11) 0.5823(8) 0.035(2) Uani 1 1 d . U . . .
O24 O 0.3422(9) 1.1154(12) 0.5914(9) 0.040(2) Uani 1 1 d . U . . .
O25 O 0.4835(8) 0.7336(11) 0.4941(8) 0.030(2) Uani 1 1 d . U . . .
O26 O 0.4520(8) 0.8396(11) 0.4400(8) 0.028(2) Uani 1 1 d . U . . .
O27 O 0.3852(8) 0.8318(11) 0.3597(8) 0.031(3) Uani 1 1 d . U . . .
O28 O 0.3480(8) 0.7121(11) 0.3364(8) 0.033(3) Uani 1 1 d . U . . .
O29 O 0.3778(8) 0.6032(11) 0.3875(8) 0.034(3) Uani 1 1 d . U . . .
O30 O 0.4445(8) 0.6157(11) 0.4687(8) 0.032(3) Uani 1 1 d . U . . .
O31 O 0.4272(8) 0.8354(11) 0.5376(8) 0.028(2) Uani 1 1 d . U . . .
O32 O 0.3545(8) 0.8985(11) 0.4415(8) 0.031(2) Uani 1 1 d . U . . .
O33 O 0.2826(8) 0.8047(11) 0.3712(8) 0.032(2) Uani 1 1 d . U . . .
O34 O 0.2814(8) 0.6429(11) 0.3936(8) 0.034(2) Uani 1 1 d . U . . .
O35 O 0.3512(8) 0.5843(11) 0.4849(8) 0.033(2) Uani 1 1 d . U . . .
O36 O 0.4256(8) 0.6810(11) 0.5608(8) 0.031(2) Uani 1 1 d . U . . .
O37 O 0.5106(8) 0.7867(11) 0.6108(8) 0.032(3) Uani 1 1 d . U . . .
O38 O 0.5825(8) 0.8223(12) 0.6613(8) 0.040(3) Uani 1 1 d . U . . .
O39 O 0.4465(8) 0.5451(11) 0.5593(8) 0.036(2) Uani 1 1 d . U . . .
O40 O 0.4901(8) 0.4787(11) 0.6250(8) 0.035(3) Uani 1 1 d . U . . .
O41 O 0.3159(8) 0.4969(12) 0.4065(9) 0.039(3) Uani 1 1 d . U . . .
O42 O 0.2975(9) 0.3931(12) 0.3691(9) 0.050(5) Uani 1 1 d . U . . .
O43 O 0.2455(8) 0.6939(12) 0.2967(9) 0.038(2) Uani 1 1 d . U . . .
O44 O 0.1886(8) 0.6591(12) 0.2280(9) 0.041(2) Uani 1 1 d . U . . .
O45 O 0.3048(8) 0.9318(11) 0.3344(8) 0.034(3) Uani 1 1 d . U . . .
O46 O 0.2766(9) 1.0102(12) 0.2743(9) 0.042(4) Uani 1 1 d . U . . .
O47 O 0.4385(8) 0.9677(11) 0.4859(8) 0.033(2) Uani 1 1 d . U . . .
O48 O 0.4610(8) 1.0812(11) 0.4980(9) 0.036(2) Uani 1 1 d . U . . .
O49 O 0.1193(10) 0.7493(16) 0.5927(11) 0.064(3) Uani 1 1 d . U . . .
O50 O 0.0646(12) 0.7162(18) 0.6466(13) 0.086(6) Uani 1 1 d . U . . .
O51 O 0.4631(8) 0.9112(11) 0.6469(9) 0.036(2) Uani 1 1 d . U . . .
O52 O 0.4324(8) 0.9973(11) 0.5916(8) 0.034(2) Uani 1 1 d . U . . .
O53 O 0.3596(8) 1.0533(11) 0.4979(8) 0.035(2) Uani 1 1 d . U . . .
O54 O 0.2946(8) 1.0430(12) 0.4303(9) 0.039(3) Uani 1 1 d . U . . .
O55 O 0.4243(9) 1.2304(12) 0.6076(9) 0.044(3) Uani 1 1 d . U . . .
O56 O 0.4499(9) 1.3375(12) 0.6298(9) 0.044(3) Uani 1 1 d . U . . .
O57 O 0.4586(8) 0.6822(11) 0.6789(8) 0.032(3) Uani 1 1 d . U . . .
O58 O 0.4279(8) 0.5730(11) 0.6601(8) 0.035(2) Uani 1 1 d . U . . .
O59 O 0.3715(8) 0.4658(11) 0.5913(8) 0.036(2) Uani 1 1 d . U . . .
O60 O 0.3017(9) 0.4596(12) 0.5323(9) 0.042(2) Uani 1 1 d . U . . .
O61 O 0.1592(8) 0.6375(12) 0.3240(9) 0.041(2) Uani 1 1 d . U . . .
O62 O 0.1935(9) 0.5413(12) 0.3673(9) 0.044(3) Uani 1 1 d . U . . .
O63 O 0.1614(8) 0.7899(12) 0.3011(8) 0.038(2) Uani 1 1 d . U . . .
O64 O 0.1984(8) 0.8950(12) 0.3159(9) 0.040(2) Uani 1 1 d . U . . .
O1W O 0.2307(9) 0.4345(11) 0.4349(9) 0.043(4) Uani 1 1 d . U . . .
O2W O 0.2272(11) 1.0279(16) 0.3444(11) 0.069(5) Uani 1 1 d . U . . .
O3W O 0.1413(11) 0.8870(17) 0.5960(12) 0.077(5) Uani 1 1 d . U . . .
O4W O 0.2670(8) 0.7651(11) 0.5299(8) 0.029(3) Uani 1 1 d . U . . .
O5W O 0.5126(10) 0.6422(15) 0.4068(11) 0.065(5) Uani 1 1 d . U . . .
O7W O 0.5090(11) 0.7916(15) 0.3766(12) 0.073(6) Uani 1 1 d . U . . .
O8W O 0.3663(8) 0.7359(11) 0.4519(8) 0.029(3) Uani 1 1 d . U . . .
O9W O 0.5135(9) 1.1193(13) 0.5977(10) 0.054(4) Uani 1 1 d . U . . .
O10W O 0.5164(11) 0.4154(16) 0.7173(11) 0.071(6) Uani 1 1 d . U . . .
O11W O 0.4226(10) 0.3610(14) 0.7445(10) 0.058(5) Uani 1 1 d . U . . .
O12W O 0.0216(8) 0.6600(12) 0.2300(9) 0.041(5) Uani 1 1 d . U . . .
O13W O 0.0594(8) 0.8051(12) 0.2279(8) 0.041(4) Uani 1 1 d . U . . .
O14W O 0.1034(16) 0.153(3) 0.478(2) 0.16(2) Uani 1 1 d . . . . .
O15W O 0.5634(17) 0.441(2) 0.2182(18) 0.137(16) Uani 1 1 d . U . . .
O16W O 0.4390(10) 0.7759(13) 0.8636(10) 0.055(4) Uani 1 1 d . U . . .
N2 N 0.4402(11) 1.0904(14) 0.6620(11) 0.041(2) Uani 1 1 d . U . . .
N3 N 0.4635(12) 1.0487(15) 0.7667(11) 0.046(3) Uani 1 1 d . U . . .
N4 N 0.3470(11) 1.1919(15) 0.4936(11) 0.041(2) Uani 1 1 d . U . . .
N5 N 0.2618(11) 1.2507(15) 0.4404(11) 0.043(3) Uani 1 1 d . U . . .
N8 N 0.4601(10) 0.5297(14) 0.7537(10) 0.037(3) Uani 1 1 d . U . . .
N9 N 0.4791(11) 0.6263(15) 0.8305(10) 0.041(3) Uani 1 1 d . U . . .
N10 N 0.3462(11) 0.3562(14) 0.6382(10) 0.039(3) Uani 1 1 d . U . . .
N11 N 0.2593(11) 0.2795(14) 0.5992(11) 0.041(3) Uani 1 1 d . U . . .
N14 N 0.1509(10) 0.8033(15) 0.2021(11) 0.041(3) Uani 1 1 d . U . . .
N15 N 0.1750(11) 0.9298(16) 0.1616(11) 0.046(3) Uani 1 1 d . U . . .
C1 C 0.3359(13) 0.9246(18) 0.6923(12) 0.036(3) Uani 1 1 d . U . . .
H1A H 0.358447 0.960680 0.685669 0.043 Uiso 1 1 calc R U . . .
H1B H 0.306516 0.947960 0.698340 0.043 Uiso 1 1 calc R U . . .
C2 C 0.3609(13) 0.8864(18) 0.7400(13) 0.038(3) Uani 1 1 d . U . . .
H2A H 0.336239 0.857196 0.750469 0.046 Uiso 1 1 calc R U . . .
H2B H 0.372139 0.920781 0.766564 0.046 Uiso 1 1 calc R U . . .
C3 C 0.4064(14) 0.8393(18) 0.7360(13) 0.038(3) Uani 1 1 d . U . . .
C4 C 0.3278(14) 0.6711(18) 0.7225(13) 0.039(3) Uani 1 1 d . U . . .
H4A H 0.362275 0.683564 0.736710 0.047 Uiso 1 1 calc R U . . .
H4B H 0.307257 0.696047 0.741364 0.047 Uiso 1 1 calc R U . . .
C5 C 0.3212(14) 0.5913(18) 0.7290(13) 0.039(3) Uani 1 1 d . U . . .
H5A H 0.342532 0.576778 0.761061 0.047 Uiso 1 1 calc R U . . .
H5B H 0.287023 0.582240 0.730774 0.047 Uiso 1 1 calc R U . . .
C6 C 0.3330(13) 0.5486(18) 0.6883(13) 0.036(2) Uani 1 1 d . U . . .
C7 C 0.2124(13) 0.5291(18) 0.6052(13) 0.041(3) Uani 1 1 d . U . . .
H7A H 0.241073 0.498529 0.615218 0.049 Uiso 1 1 calc R U . . .
H7B H 0.202721 0.544674 0.635754 0.049 Uiso 1 1 calc R U . . .
C8 C 0.1710(14) 0.4904(19) 0.5728(13) 0.044(4) Uani 1 1 d . U . . .
H8A H 0.140278 0.514863 0.573475 0.053 Uiso 1 1 calc R U . . .
H8B H 0.169139 0.444673 0.587944 0.053 Uiso 1 1 calc R U . . .
C9 C 0.1728(13) 0.4791(19) 0.5161(14) 0.042(3) Uani 1 1 d . U . . .
C10 C 0.0953(13) 0.6342(19) 0.4501(13) 0.039(3) Uani 1 1 d . U . . .
H10A H 0.101599 0.584241 0.452935 0.046 Uiso 1 1 calc R U . . .
H10B H 0.074057 0.645862 0.473056 0.046 Uiso 1 1 calc R U . . .
C11 C 0.0675(13) 0.6492(19) 0.3980(13) 0.041(3) Uani 1 1 d . U . . .
H11A H 0.034642 0.665476 0.399890 0.049 Uiso 1 1 calc R U . . .
H11B H 0.063037 0.605151 0.379668 0.049 Uiso 1 1 calc R U . . .
C12 C 0.0884(13) 0.7012(18) 0.3663(13) 0.039(3) Uani 1 1 d . U . . .
C13 C 0.1064(13) 0.8921(18) 0.4195(15) 0.043(3) Uani 1 1 d . U . . .
H13A H 0.101535 0.878367 0.384202 0.052 Uiso 1 1 calc R U . . .
H13B H 0.078514 0.873994 0.431903 0.052 Uiso 1 1 calc R U . . .
C14 C 0.1055(13) 0.9701(19) 0.4221(15) 0.045(4) Uani 1 1 d . U . . .
H14A H 0.076839 0.987325 0.397249 0.054 Uiso 1 1 calc R U . . .
H14B H 0.101585 0.984165 0.455410 0.054 Uiso 1 1 calc R U . . .
C15 C 0.1502(13) 1.0019(19) 0.4126(14) 0.045(3) Uani 1 1 d . U . . .
C16 C 0.2245(14) 1.0368(17) 0.5422(13) 0.039(3) Uani 1 1 d . U . . .
H16A H 0.221875 1.060168 0.509871 0.046 Uiso 1 1 calc R U . . .
H16B H 0.191849 1.037429 0.549974 0.046 Uiso 1 1 calc R U . . .
C17 C 0.2597(12) 1.0760(18) 0.5819(13) 0.037(3) Uani 1 1 d . U . . .
H17A H 0.253174 1.125536 0.575654 0.044 Uiso 1 1 calc R U . . .
H17B H 0.251835 1.065150 0.614173 0.044 Uiso 1 1 calc R U . . .
C18 C 0.3116(13) 1.0653(18) 0.5873(13) 0.036(2) Uani 1 1 d . U . . .
C31 C 0.3048(13) 0.8290(17) 0.2642(12) 0.034(3) Uani 1 1 d . U . . .
H31A H 0.323051 0.800479 0.244928 0.041 Uiso 1 1 calc R U . . .
H31B H 0.269800 0.817425 0.252401 0.041 Uiso 1 1 calc R U . . .
C32 C 0.3112(14) 0.9039(17) 0.2506(13) 0.037(3) Uani 1 1 d . U . . .
H32A H 0.291812 0.912902 0.216536 0.044 Uiso 1 1 calc R U . . .
H32B H 0.345949 0.912701 0.251073 0.044 Uiso 1 1 calc R U . . .
C33 C 0.2940(13) 0.9540(18) 0.2883(14) 0.037(3) Uani 1 1 d . U . . .
C28 C 0.3000(13) 0.5713(18) 0.2922(13) 0.036(3) Uani 1 1 d . U . . .
H28A H 0.330293 0.553547 0.284327 0.043 Uiso 1 1 calc R U . . .
H28B H 0.282355 0.531618 0.302145 0.043 Uiso 1 1 calc R U . . .
C29 C 0.2678(13) 0.6022(18) 0.2440(13) 0.038(4) Uani 1 1 d . U . . .
H29A H 0.288831 0.624717 0.224418 0.046 Uiso 1 1 calc R U . . .
H29B H 0.249252 0.565159 0.223516 0.046 Uiso 1 1 calc R U . . .
C30 C 0.2329(13) 0.6540(18) 0.2571(13) 0.039(3) Uani 1 1 d . U . . .
C25 C 0.4106(13) 0.4640(17) 0.4469(13) 0.036(3) Uani 1 1 d . U . . .
H25A H 0.445802 0.462592 0.446744 0.044 Uiso 1 1 calc R U . . .
H25B H 0.406589 0.441965 0.478004 0.044 Uiso 1 1 calc R U . . .
C26 C 0.3814(13) 0.4208(19) 0.4012(14) 0.039(4) Uani 1 1 d . U . . .
H26A H 0.386516 0.371208 0.408560 0.047 Uiso 1 1 calc R U . . .
H26B H 0.394227 0.431266 0.371471 0.047 Uiso 1 1 calc R U . . .
C27 C 0.3246(13) 0.4375(18) 0.3898(14) 0.038(3) Uani 1 1 d . U . . .
C22 C 0.5335(12) 0.6209(16) 0.5632(13) 0.033(3) Uani 1 1 d . U . . .
H22A H 0.557496 0.629278 0.542642 0.039 Uiso 1 1 calc R U . . .
H22B H 0.543977 0.648051 0.594091 0.039 Uiso 1 1 calc R U . . .
C23 C 0.5361(12) 0.5432(17) 0.5778(13) 0.038(4) Uani 1 1 d . U . . .
H23A H 0.542349 0.515070 0.549992 0.045 Uiso 1 1 calc R U . . .
H23B H 0.562975 0.535365 0.607285 0.045 Uiso 1 1 calc R U . . .
C24 C 0.4866(12) 0.5226(17) 0.5894(12) 0.034(3) Uani 1 1 d . U . . .
C19 C 0.5351(12) 0.8742(17) 0.5345(12) 0.033(3) Uani 1 1 d . U . . .
H19A H 0.549773 0.888725 0.506762 0.040 Uiso 1 1 calc R U . . .
H19B H 0.527217 0.916130 0.551328 0.040 Uiso 1 1 calc R U . . .
C20 C 0.5733(12) 0.8313(18) 0.5721(13) 0.038(4) Uani 1 1 d . U . . .
H20A H 0.604188 0.857328 0.582242 0.046 Uiso 1 1 calc R U . . .
H20B H 0.580180 0.787771 0.556481 0.046 Uiso 1 1 calc R U . . .
C21 C 0.5518(13) 0.8161(18) 0.6183(13) 0.035(3) Uani 1 1 d . U . . .
C34 C 0.4232(12) 0.9800(16) 0.3814(12) 0.032(3) Uani 1 1 d . U . . .
H34A H 0.437742 0.966984 0.353247 0.038 Uiso 1 1 calc R U . . .
H34B H 0.394299 1.008875 0.368040 0.038 Uiso 1 1 calc R U . . .
C35 C 0.4623(13) 1.0249(17) 0.4199(12) 0.034(3) Uani 1 1 d . U . . .
H35A H 0.495199 1.005076 0.422506 0.041 Uiso 1 1 calc R U . . .
H35B H 0.462496 1.072085 0.406721 0.041 Uiso 1 1 calc R U . . .
C36 C 0.4524(12) 1.0280(17) 0.4689(13) 0.033(3) Uani 1 1 d . U . . .
C39 C 0.4509(13) 1.0247(16) 0.6767(11) 0.041(3) Uani 1 1 d D U . . .
C40 C 0.4632(13) 1.0087(19) 0.7267(13) 0.041(3) Uani 1 1 d . U . . .
H40 H 0.472993 0.962533 0.734074 0.049 Uiso 1 1 calc R U . . .
C41 C 0.4523(14) 1.115(2) 0.7503(14) 0.049(4) Uani 1 1 d . U . . .
H41 H 0.451362 1.149013 0.774611 0.059 Uiso 1 1 calc R U . . .
C42 C 0.4424(14) 1.1350(19) 0.7019(13) 0.045(3) Uani 1 1 d . U . . .
H42 H 0.436662 1.182332 0.694825 0.054 Uiso 1 1 calc R U . . .
C43 C 0.4485(13) 0.9739(16) 0.6348(11) 0.037(3) Uani 1 1 d D U . . .
C44 C 0.3147(13) 1.1552(17) 0.4680(13) 0.039(3) Uani 1 1 d . U . . .
C45 C 0.2712(13) 1.1829(18) 0.4376(14) 0.043(3) Uani 1 1 d . U . . .
H45 H 0.249051 1.154072 0.415521 0.052 Uiso 1 1 calc R U . . .
C46 C 0.2941(13) 1.2932(19) 0.4675(14) 0.044(4) Uani 1 1 d . U . . .
H46 H 0.289300 1.341463 0.467760 0.053 Uiso 1 1 calc R U . . .
C47 C 0.3383(13) 1.2593(18) 0.4972(13) 0.043(3) Uani 1 1 d . U . . .
H47 H 0.361461 1.286221 0.519741 0.051 Uiso 1 1 calc R U . . .
C48 C 0.3207(13) 1.0790(17) 0.4622(13) 0.037(2) Uani 1 1 d . U . . .
C50 C 0.4961(9) 1.3463(9) 0.5480(7) 0.047(3) Uani 1 1 d G U . . .
H50 H 0.503508 1.383034 0.571058 0.057 Uiso 1 1 calc R U . . .
C49 C 0.4704(9) 1.2880(11) 0.5594(7) 0.045(3) Uani 1 1 d G U . . .
N6 N 0.4593(8) 1.2331(9) 0.5249(8) 0.045(3) Uani 1 1 d G U . . .
C52 C 0.4738(9) 1.2365(9) 0.4790(7) 0.046(3) Uani 1 1 d G U . . .
H52 H 0.466354 1.199823 0.455934 0.055 Uiso 1 1 calc R U . . .
C51 C 0.4994(9) 1.2949(11) 0.4676(7) 0.050(4) Uani 1 1 d G U . . .
H51 H 0.509105 1.297184 0.436854 0.060 Uiso 1 1 calc R U . . .
N7 N 0.5105(8) 1.3498(9) 0.5021(8) 0.050(4) Uani 1 1 d G U . . .
C53 C 0.4466(14) 1.2862(18) 0.6045(14) 0.043(3) Uani 1 1 d . U . . .
C54 C 0.4609(12) 0.5991(17) 0.7446(12) 0.035(3) Uani 1 1 d . U . . .
C55 C 0.4709(12) 0.6497(18) 0.7829(12) 0.038(3) Uani 1 1 d . U . . .
H55 H 0.471749 0.697227 0.775541 0.046 Uiso 1 1 calc R U . . .
C56 C 0.4808(13) 0.5620(18) 0.8405(13) 0.039(4) Uani 1 1 d . U . . .
H56 H 0.490139 0.548046 0.874246 0.047 Uiso 1 1 calc R U . . .
C57 C 0.4695(13) 0.5119(19) 0.8039(12) 0.039(3) Uani 1 1 d . U . . .
H57 H 0.468206 0.465124 0.813170 0.047 Uiso 1 1 calc R U . . .
C58 C 0.4487(12) 0.6201(18) 0.6885(13) 0.035(2) Uani 1 1 d . U . . .
C59 C 0.3145(13) 0.3745(15) 0.5962(12) 0.040(3) Uani 1 1 d D U . . .
C60 C 0.2705(13) 0.3415(18) 0.5764(13) 0.041(3) Uani 1 1 d . U . . .
H60 H 0.248297 0.359817 0.548288 0.050 Uiso 1 1 calc R U . . .
C61 C 0.2930(13) 0.2588(19) 0.6371(13) 0.042(4) Uani 1 1 d . U . . .
H61 H 0.289124 0.214760 0.650421 0.050 Uiso 1 1 calc R U . . .
C62 C 0.3336(14) 0.2961(18) 0.6589(14) 0.043(3) Uani 1 1 d . U . . .
H62 H 0.353647 0.280110 0.689172 0.051 Uiso 1 1 calc R U . . .
C63 C 0.3308(13) 0.4373(15) 0.5719(12) 0.039(3) Uani 1 1 d D U . . .
C65 C 0.1585(8) 0.4578(11) 0.2861(8) 0.053(3) Uani 1 1 d G U . . .
H65 H 0.181420 0.437490 0.312842 0.064 Uiso 1 1 calc R U . . .
N13 N 0.1358(9) 0.4174(8) 0.2445(9) 0.060(4) Uani 1 1 d G U . . .
C66 C 0.1016(9) 0.4477(11) 0.2045(8) 0.059(4) Uani 1 1 d G U . . .
H66 H 0.086318 0.420689 0.176738 0.071 Uiso 1 1 calc R U . . .
C67 C 0.0901(8) 0.5185(11) 0.2061(8) 0.052(3) Uani 1 1 d G U . . .
H67 H 0.067227 0.538831 0.179312 0.063 Uiso 1 1 calc R U . . .
N12 N 0.1129(8) 0.5589(8) 0.2476(9) 0.048(3) Uani 1 1 d G U . . .
C64 C 0.1471(9) 0.5286(10) 0.2876(7) 0.049(3) Uani 1 1 d G U . . .
C68 C 0.1687(14) 0.5676(19) 0.3310(14) 0.043(2) Uani 1 1 d . U . . .
C69 C 0.1689(13) 0.8576(18) 0.2304(10) 0.040(3) Uani 1 1 d D U . . .
C70 C 0.1811(13) 0.9203(19) 0.2102(14) 0.042(3) Uani 1 1 d . U . . .
H70 H 0.194084 0.956664 0.232093 0.050 Uiso 1 1 calc R U . . .
C72 C 0.1517(12) 0.8070(19) 0.1532(13) 0.043(3) Uani 1 1 d . U . . .
H72 H 0.146665 0.767347 0.132714 0.051 Uiso 1 1 calc R U . . .
C71 C 0.1600(13) 0.8691(19) 0.1345(14) 0.044(4) Uani 1 1 d . U . . .
H71 H 0.155126 0.872051 0.099384 0.053 Uiso 1 1 calc R U . . .
C73 C 0.1763(12) 0.8458(18) 0.2856(10) 0.038(3) Uani 1 1 d D U . . .
C38 C 0.1092(19) 0.733(3) 0.6376(18) 0.074(4) Uani 1 1 d . U . . .
C37 C 0.1307(8) 0.7483(16) 0.7285(10) 0.075(4) Uani 1 1 d G U . . .
H37 H 0.099529 0.731044 0.729974 0.090 Uiso 1 1 calc R U . . .
N16 N 0.1656(11) 0.7633(16) 0.7731(8) 0.079(4) Uani 1 1 d G U . . .
C74 C 0.2123(10) 0.7891(16) 0.7709(8) 0.078(4) Uani 1 1 d G U . . .
H74 H 0.235625 0.799094 0.800703 0.094 Uiso 1 1 calc R U . . .
C75 C 0.2240(8) 0.8000(16) 0.7242(10) 0.069(4) Uani 1 1 d G U . . .
H75 H 0.255230 0.817337 0.722718 0.083 Uiso 1 1 calc R U . . .
N1 N 0.1891(10) 0.7851(15) 0.6796(8) 0.068(3) Uani 1 1 d G U . . .
C76 C 0.1425(9) 0.7593(16) 0.6818(8) 0.074(4) Uani 1 1 d G U . . .
O6W O 0.4454(11) 0.6690(17) 0.3145(7) 0.085(6) Uani 1 1 d D U . . .

loop_
_atom_site_aniso_label
_atom_site_aniso_U_11
_atom_site_aniso_U_22
_atom_site_aniso_U_33
_atom_site_aniso_U_23
_atom_site_aniso_U_13
_atom_site_aniso_U_12
Nd1 0.0195(8) 0.0160(8) 0.0163(8) 0.0008(6) 0.0064(6) -0.0002(6)
Nd2 0.0253(9) 0.0199(9) 0.0162(8) -0.0006(7) 0.0050(7) -0.0043(7)
Nd3 0.0292(10) 0.0225(9) 0.0226(9) -0.0025(7) 0.0058(8) -0.0058(7)
Nd4 0.0194(9) 0.0243(9) 0.0185(8) -0.0045(7) 0.0033(7) -0.0052(7)
Nd5 0.0170(8) 0.0231(9) 0.0196(8) -0.0020(7) 0.0059(7) -0.0017(6)
Nd6 0.0165(8) 0.0162(8) 0.0159(8) -0.0021(6) 0.0059(6) -0.0017(6)
Nd7 0.0263(10) 0.0442(12) 0.0278(10) -0.0012(8) 0.0124(8) -0.0046(8)
Nd8 0.0280(10) 0.0297(10) 0.0219(9) -0.0060(7) 0.0099(8) 0.0017(7)
Nd9 0.0290(9) 0.0153(8) 0.0257(8) -0.0025(7) 0.0065(7) -0.0031(6)
Nd10 0.0515(12) 0.0178(9) 0.0265(9) 0.0006(7) 0.0128(8) -0.0060(8)
Nd11 0.0237(9) 0.0330(10) 0.0241(9) -0.0048(8) -0.0025(7) -0.0002(7)
Ge1 0.0210(17) 0.0231(17) 0.0172(16) -0.0039(13) 0.0089(13) -0.0010(13)
Ge2 0.0241(18) 0.0234(17) 0.0167(16) 0.0005(13) 0.0093(14) -0.0042(14)
Ge3 0.031(2) 0.0275(19) 0.0278(19) 0.0020(15) 0.0127(16) -0.0115(15)
Ge4 0.0170(17) 0.035(2) 0.0296(18) -0.0061(15) 0.0099(15) -0.0108(14)
Ge5 0.0159(17) 0.034(2) 0.0240(17) -0.0023(15) 0.0056(14) -0.0019(14)
Ge6 0.0209(17) 0.0225(17) 0.0226(17) -0.0018(14) 0.0102(14) 0.0022(13)
Ge7 0.0162(16) 0.0216(17) 0.0143(15) 0.0013(13) 0.0043(13) -0.0008(12)
Ge8 0.0198(17) 0.0195(17) 0.0188(16) 0.0002(13) 0.0064(14) 0.0023(12)
Ge9 0.030(2) 0.0177(17) 0.0203(17) -0.0022(13) 0.0074(15) 0.0012(14)
Ge10 0.0276(19) 0.0196(17) 0.0167(16) -0.0049(13) 0.0056(14) -0.0046(13)
Ge11 0.0193(17) 0.0223(17) 0.0170(16) -0.0010(13) 0.0033(13) -0.0007(13)
Ge12 0.0185(16) 0.0203(17) 0.0154(15) 0.0000(13) 0.0071(13) -0.0034(12)
O1 0.037(4) 0.036(5) 0.031(4) -0.001(4) 0.017(4) 0.003(4)
O2 0.044(4) 0.042(4) 0.034(4) 0.000(4) 0.018(4) 0.000(4)
O3 0.042(4) 0.044(4) 0.036(4) 0.000(4) 0.016(4) -0.005(4)
O4 0.036(4) 0.043(5) 0.035(4) -0.003(4) 0.011(4) -0.007(4)
O5 0.036(4) 0.044(4) 0.038(4) -0.001(4) 0.010(4) -0.005(4)
O6 0.034(5) 0.038(5) 0.041(5) 0.001(4) 0.008(4) 0.000(4)
O7 0.039(4) 0.031(4) 0.024(4) -0.001(4) 0.016(4) 0.003(4)
O8 0.039(4) 0.031(4) 0.028(4) -0.001(4) 0.016(4) -0.002(4)
O9 0.040(4) 0.038(4) 0.033(4) -0.001(4) 0.011(4) -0.009(4)
O10 0.033(4) 0.037(4) 0.033(4) -0.002(4) 0.009(4) -0.005(4)
O11 0.032(4) 0.037(4) 0.037(4) -0.002(4) 0.007(4) -0.005(4)
O12 0.036(4) 0.034(4) 0.034(4) 0.000(4) 0.014(4) 0.000(4)
O13 0.044(5) 0.035(5) 0.029(4) -0.003(4) 0.015(4) -0.001(4)
O14 0.056(9) 0.048(8) 0.028(8) -0.005(7) 0.018(8) 0.004(8)
O15 0.045(4) 0.035(4) 0.032(4) 0.003(4) 0.014(4) -0.005(4)
O16 0.047(4) 0.035(4) 0.033(4) 0.004(4) 0.013(4) -0.005(4)
O17 0.042(5) 0.040(5) 0.040(5) 0.000(4) 0.010(4) -0.010(4)
O18 0.058(9) 0.054(9) 0.050(9) -0.002(8) 0.014(8) -0.023(8)
O19 0.034(4) 0.040(4) 0.035(4) 0.000(4) 0.003(4) -0.005(4)
O20 0.038(5) 0.042(5) 0.037(5) -0.001(5) -0.001(5) -0.008(5)
O21 0.039(5) 0.042(5) 0.047(5) 0.002(5) 0.005(4) 0.002(4)
O22 0.060(8) 0.059(9) 0.074(9) 0.009(8) 0.010(8) 0.005(8)
O23 0.042(4) 0.032(4) 0.033(4) -0.004(4) 0.015(4) 0.001(4)
O24 0.046(4) 0.035(4) 0.039(4) -0.003(4) 0.014(4) -0.001(4)
O25 0.031(5) 0.033(5) 0.029(4) 0.002(4) 0.015(4) -0.002(4)
O26 0.030(4) 0.029(5) 0.028(4) 0.000(4) 0.013(4) -0.003(4)
O27 0.032(4) 0.031(5) 0.030(4) 0.000(4) 0.010(4) -0.003(4)
O28 0.034(4) 0.031(5) 0.033(4) -0.003(4) 0.006(4) -0.001(4)
O29 0.037(5) 0.032(5) 0.032(5) -0.003(4) 0.007(4) -0.003(4)
O30 0.036(5) 0.030(5) 0.030(5) -0.001(4) 0.009(4) -0.003(4)
O31 0.033(4) 0.029(4) 0.027(4) 0.000(4) 0.015(4) -0.002(4)
O32 0.034(4) 0.032(4) 0.029(4) 0.000(4) 0.014(4) -0.004(4)
O33 0.032(4) 0.034(4) 0.031(4) 0.000(4) 0.009(4) -0.001(4)
O34 0.036(4) 0.034(4) 0.031(4) -0.003(4) 0.007(4) -0.001(4)
O35 0.039(4) 0.030(4) 0.029(4) -0.002(4) 0.007(4) -0.002(4)
O36 0.037(4) 0.029(4) 0.028(4) -0.001(4) 0.011(4) -0.003(4)
O37 0.034(5) 0.033(5) 0.030(4) 0.002(4) 0.009(4) -0.002(4)
O38 0.037(6) 0.044(6) 0.037(6) 0.003(6) 0.007(6) -0.007(6)
O39 0.042(4) 0.032(4) 0.033(4) 0.000(4) 0.008(4) -0.002(4)
O40 0.040(5) 0.033(5) 0.034(5) 0.005(5) 0.012(5) -0.003(5)
O41 0.044(5) 0.034(5) 0.037(5) -0.004(4) 0.005(4) -0.002(4)
O42 0.060(10) 0.033(9) 0.048(9) -0.010(8) -0.008(9) -0.003(8)
O43 0.038(4) 0.039(4) 0.035(4) -0.003(4) 0.007(4) -0.001(4)
O44 0.039(4) 0.041(4) 0.039(4) -0.001(4) 0.002(4) 0.000(4)
O45 0.037(5) 0.036(5) 0.032(4) 0.004(4) 0.012(4) -0.001(4)
O46 0.051(8) 0.035(8) 0.041(8) 0.010(8) 0.010(8) -0.004(8)
O47 0.036(4) 0.033(4) 0.033(4) 0.000(4) 0.015(4) -0.003(4)
O48 0.043(5) 0.030(4) 0.036(4) -0.004(4) 0.015(4) -0.006(4)
O49 0.061(6) 0.075(6) 0.055(6) -0.003(5) 0.015(5) -0.009(5)
O50 0.075(11) 0.104(11) 0.081(11) 0.007(11) 0.021(10) -0.012(10)
O51 0.044(4) 0.035(4) 0.032(4) 0.001(4) 0.011(4) 0.000(4)
O52 0.042(4) 0.031(4) 0.032(4) 0.000(4) 0.013(4) -0.001(4)
O53 0.041(4) 0.032(4) 0.036(4) 0.000(4) 0.015(4) 0.000(4)
O54 0.044(5) 0.035(5) 0.041(5) 0.001(4) 0.012(4) -0.003(4)
O55 0.055(5) 0.035(5) 0.044(5) -0.006(4) 0.017(5) -0.004(4)
O56 0.055(6) 0.034(6) 0.048(6) -0.011(6) 0.024(6) -0.008(6)
O57 0.040(5) 0.031(5) 0.027(4) 0.002(4) 0.013(4) -0.003(4)
O58 0.043(4) 0.033(4) 0.031(4) 0.002(4) 0.011(4) -0.001(4)
O59 0.045(4) 0.033(4) 0.031(4) 0.002(4) 0.011(4) -0.005(4)
O60 0.048(4) 0.038(4) 0.039(4) 0.005(4) 0.008(4) -0.006(4)
O61 0.040(4) 0.041(4) 0.039(4) -0.002(4) 0.005(4) -0.005(4)
O62 0.046(5) 0.040(5) 0.042(5) -0.001(4) 0.001(4) -0.003(4)
O63 0.035(4) 0.041(4) 0.036(4) 0.000(4) 0.005(4) -0.003(4)
O64 0.039(4) 0.040(4) 0.039(4) 0.003(4) 0.005(4) -0.003(4)
O1W 0.048(8) 0.028(8) 0.048(8) 0.006(7) 0.001(7) -0.011(7)
O2W 0.069(8) 0.068(8) 0.065(8) 0.002(8) 0.006(8) 0.000(8)
O3W 0.072(9) 0.083(9) 0.077(9) 0.009(9) 0.018(9) -0.002(9)
O4W 0.032(6) 0.029(6) 0.030(6) 0.003(6) 0.016(6) 0.001(6)
O5W 0.055(10) 0.071(10) 0.069(10) -0.003(10) 0.011(9) 0.013(9)
O7W 0.066(10) 0.073(11) 0.078(11) -0.013(10) 0.010(10) 0.012(10)
O8W 0.028(6) 0.027(6) 0.030(6) -0.006(6) 0.004(6) -0.006(6)
O9W 0.057(8) 0.046(8) 0.052(8) 0.000(7) 0.001(7) -0.007(7)
O10W 0.076(11) 0.074(11) 0.056(11) 0.002(10) 0.000(10) 0.018(10)
O11W 0.072(9) 0.058(9) 0.045(9) -0.002(8) 0.018(8) -0.010(8)
O12W 0.032(9) 0.049(10) 0.038(9) -0.005(9) -0.003(8) -0.002(8)
O13W 0.033(8) 0.046(8) 0.041(8) -0.004(7) 0.001(7) 0.006(7)
O14W 0.10(4) 0.16(5) 0.21(6) -0.03(4) 0.03(4) 0.03(3)
O15W 0.13(2) 0.14(2) 0.15(3) -0.014(19) 0.07(2) 0.001(19)
O16W 0.067(7) 0.056(7) 0.042(7) 0.001(7) 0.010(7) -0.004(7)
N2 0.052(4) 0.036(4) 0.037(4) -0.005(4) 0.013(4) 0.000(4)
N3 0.061(6) 0.041(6) 0.038(6) -0.002(6) 0.012(6) 0.003(6)
N4 0.047(4) 0.034(4) 0.042(4) -0.002(4) 0.015(4) -0.001(4)
N5 0.050(6) 0.035(6) 0.045(6) 0.002(6) 0.011(6) 0.002(6)
N8 0.046(5) 0.037(5) 0.031(5) 0.003(4) 0.013(4) -0.001(4)
N9 0.049(6) 0.042(6) 0.033(5) -0.001(5) 0.012(5) -0.001(5)
N10 0.050(5) 0.036(5) 0.033(5) 0.005(5) 0.015(5) -0.008(5)
N11 0.051(6) 0.038(6) 0.037(6) 0.005(6) 0.015(6) -0.008(6)
N14 0.038(5) 0.043(5) 0.039(5) 0.001(5) 0.003(5) -0.006(5)
N15 0.042(6) 0.049(6) 0.044(6) 0.004(6) 0.004(6) -0.007(6)
C1 0.044(5) 0.036(5) 0.030(5) -0.004(5) 0.015(5) 0.003(5)
C2 0.047(6) 0.040(6) 0.031(6) -0.006(6) 0.015(6) 0.001(6)
C3 0.047(5) 0.040(5) 0.030(5) -0.004(5) 0.015(5) 0.001(5)
C4 0.045(5) 0.041(5) 0.035(5) 0.002(4) 0.014(4) -0.004(4)
C5 0.047(6) 0.039(6) 0.033(6) 0.004(5) 0.015(5) -0.003(5)
C6 0.044(4) 0.036(4) 0.032(4) 0.003(4) 0.014(4) -0.003(4)
C7 0.045(5) 0.041(5) 0.037(5) 0.001(5) 0.012(5) -0.008(5)
C8 0.046(7) 0.045(7) 0.043(7) -0.002(7) 0.010(7) -0.008(6)
C9 0.045(6) 0.040(6) 0.041(6) 0.001(5) 0.012(5) -0.012(5)
C10 0.036(5) 0.042(5) 0.037(5) -0.001(5) 0.006(5) -0.009(5)
C11 0.037(6) 0.044(6) 0.040(6) 0.000(6) 0.005(6) -0.008(6)
C12 0.037(5) 0.042(5) 0.037(5) 0.000(5) 0.004(5) -0.007(5)
C13 0.037(5) 0.044(5) 0.046(5) 0.000(5) 0.005(5) -0.001(5)
C14 0.037(7) 0.045(7) 0.052(7) 0.001(7) 0.009(7) 0.005(7)
C15 0.039(5) 0.044(5) 0.050(5) 0.004(5) 0.009(5) 0.001(5)
C16 0.040(5) 0.036(5) 0.041(5) -0.001(5) 0.011(5) 0.003(5)
C17 0.040(6) 0.035(6) 0.038(6) -0.004(6) 0.016(6) -0.002(6)
C18 0.042(4) 0.033(4) 0.037(4) -0.003(4) 0.013(4) 0.000(4)
C31 0.035(5) 0.035(5) 0.033(5) 0.001(4) 0.008(4) 0.000(4)
C32 0.040(6) 0.036(6) 0.035(6) 0.005(6) 0.011(6) -0.004(6)
C33 0.038(5) 0.037(5) 0.035(5) 0.005(5) 0.007(5) 0.000(5)
C28 0.037(5) 0.036(5) 0.035(5) -0.005(5) 0.007(5) -0.001(5)
C29 0.038(6) 0.038(6) 0.038(6) -0.001(6) 0.004(6) 0.000(6)
C30 0.038(4) 0.039(4) 0.038(4) -0.002(4) 0.003(4) -0.001(4)
C25 0.042(5) 0.032(5) 0.035(5) -0.003(5) 0.007(5) -0.001(5)
C26 0.042(7) 0.035(7) 0.040(7) -0.008(6) 0.008(7) -0.003(6)
C27 0.042(6) 0.033(6) 0.037(6) -0.006(5) 0.007(5) -0.002(5)
C22 0.037(5) 0.031(5) 0.032(5) 0.003(5) 0.010(5) -0.004(5)
C23 0.041(6) 0.035(6) 0.037(6) 0.003(6) 0.007(6) -0.002(6)
C24 0.039(5) 0.032(5) 0.032(5) 0.001(5) 0.011(5) -0.002(5)
C19 0.035(5) 0.035(5) 0.031(5) 0.002(5) 0.010(5) -0.005(5)
C20 0.037(6) 0.041(6) 0.037(6) 0.002(6) 0.008(6) -0.004(6)
C21 0.038(6) 0.036(6) 0.032(5) 0.003(5) 0.008(5) -0.004(5)
C34 0.036(5) 0.031(5) 0.031(5) 0.002(5) 0.015(5) -0.005(5)
C35 0.041(6) 0.031(6) 0.033(6) 0.000(6) 0.013(6) -0.009(6)
C36 0.038(5) 0.030(5) 0.033(5) -0.001(5) 0.015(5) -0.005(5)
C39 0.050(5) 0.037(5) 0.035(5) -0.003(5) 0.011(5) -0.002(5)
C40 0.052(5) 0.038(5) 0.035(5) -0.003(4) 0.014(4) 0.000(4)
C41 0.063(7) 0.043(6) 0.040(6) -0.006(6) 0.011(6) 0.002(6)
C42 0.058(5) 0.038(5) 0.040(5) -0.003(5) 0.013(5) 0.001(5)
C43 0.047(5) 0.033(5) 0.033(5) -0.003(4) 0.014(4) -0.002(4)
C44 0.046(5) 0.034(5) 0.041(5) -0.001(5) 0.013(5) 0.000(5)
C45 0.049(5) 0.036(5) 0.045(5) 0.001(5) 0.011(5) 0.000(5)
C46 0.050(7) 0.035(6) 0.045(6) -0.001(6) 0.008(6) 0.000(6)
C47 0.051(5) 0.035(5) 0.044(5) -0.002(5) 0.015(5) -0.002(5)
C48 0.043(4) 0.033(4) 0.038(4) -0.001(4) 0.015(4) -0.001(4)
C50 0.060(6) 0.037(6) 0.051(6) -0.005(6) 0.023(6) -0.006(5)
C49 0.056(6) 0.036(5) 0.048(6) -0.006(5) 0.022(5) -0.005(5)
N6 0.055(5) 0.037(5) 0.046(5) -0.004(5) 0.021(5) -0.004(5)
C52 0.056(6) 0.036(6) 0.049(6) -0.005(5) 0.021(5) -0.005(5)
C51 0.063(7) 0.040(7) 0.053(7) -0.005(7) 0.025(7) -0.004(7)
N7 0.063(7) 0.041(7) 0.053(7) -0.007(6) 0.025(6) -0.008(6)
C53 0.055(6) 0.034(6) 0.045(6) -0.005(5) 0.022(6) -0.005(5)
C54 0.044(5) 0.035(5) 0.029(5) 0.004(4) 0.013(4) -0.003(4)
C55 0.047(5) 0.039(5) 0.031(5) 0.000(5) 0.013(5) -0.002(5)
C56 0.048(7) 0.041(6) 0.030(6) 0.006(6) 0.011(6) -0.003(6)
C57 0.048(6) 0.039(5) 0.032(5) 0.003(5) 0.012(5) -0.003(5)
C58 0.042(4) 0.034(4) 0.030(4) 0.001(4) 0.013(4) -0.003(4)
C59 0.049(5) 0.037(5) 0.035(5) 0.004(5) 0.012(5) -0.006(5)
C60 0.051(6) 0.038(5) 0.037(5) 0.004(5) 0.013(5) -0.008(5)
C61 0.053(7) 0.038(7) 0.036(7) 0.006(6) 0.014(6) -0.009(6)
C62 0.053(6) 0.041(6) 0.037(6) 0.004(6) 0.015(6) -0.007(6)
C63 0.047(5) 0.036(4) 0.035(4) 0.003(4) 0.012(4) -0.005(4)
C65 0.055(6) 0.047(6) 0.051(6) -0.003(5) -0.001(5) -0.002(5)
N13 0.062(6) 0.052(6) 0.056(6) -0.003(6) -0.003(6) 0.000(6)
C66 0.060(7) 0.053(7) 0.054(7) -0.003(7) -0.005(7) -0.002(7)
C67 0.053(6) 0.048(6) 0.049(6) -0.004(6) -0.002(6) 0.000(6)
N12 0.048(5) 0.045(5) 0.045(5) -0.003(5) -0.002(5) -0.001(5)
C64 0.051(5) 0.045(5) 0.046(5) -0.002(5) 0.000(5) -0.001(5)
C68 0.043(4) 0.042(4) 0.041(4) -0.003(4) 0.001(4) -0.002(4)
C69 0.037(5) 0.042(5) 0.039(5) 0.001(5) 0.006(5) -0.002(5)
C70 0.040(5) 0.044(5) 0.040(5) 0.004(5) 0.006(5) -0.005(5)
C72 0.039(6) 0.046(6) 0.041(6) 0.002(5) 0.005(5) -0.004(5)
C71 0.040(7) 0.049(7) 0.042(7) 0.003(6) 0.003(6) -0.007(6)
C73 0.035(5) 0.041(5) 0.037(5) 0.001(4) 0.006(4) -0.002(4)
C38 0.072(7) 0.085(7) 0.065(7) 0.002(7) 0.013(7) -0.010(7)
C37 0.075(7) 0.086(7) 0.064(7) 0.001(7) 0.014(6) -0.008(6)
N16 0.076(7) 0.090(7) 0.069(7) 0.002(7) 0.012(7) -0.008(7)
C74 0.077(8) 0.089(8) 0.067(7) 0.002(7) 0.013(7) -0.008(7)
C75 0.069(6) 0.079(6) 0.060(6) 0.001(6) 0.014(6) -0.007(6)
N1 0.066(6) 0.078(6) 0.060(6) 0.002(6) 0.014(5) -0.007(6)
C76 0.072(7) 0.085(7) 0.064(7) 0.002(6) 0.015(6) -0.010(6)
O6W 0.066(11) 0.078(12) 0.100(12) -0.025(11) -0.007(11) 0.020(10)

loop_
_atom_type_symbol
_atom_type_description
_atom_type_scat_dispersion_real
_atom_type_scat_dispersion_imag
_atom_type_scat_source
C C 0.0033 0.0016 'International Tables Vol C Tables 4.2.6.8 and 6.1.1.4'
H H 0.0000 0.0000 'International Tables Vol C Tables 4.2.6.8 and 6.1.1.4'
N N 0.0061 0.0033 'International Tables Vol C Tables 4.2.6.8 and 6.1.1.4'
O O 0.0106 0.0060 'International Tables Vol C Tables 4.2.6.8 and 6.1.1.4'
Nd Nd -0.1943 3.0179 'International Tables Vol C Tables 4.2.6.8 and 6.1.1.4'
Ge Ge 0.1547 1.8001 'International Tables Vol C Tables 4.2.6.8 and 6.1.1.4'

loop_
_geom_angle_atom_site_label_1
_geom_angle_atom_site_label_2
_geom_angle_atom_site_label_3
_geom_angle
_geom_angle_site_symmetry_1
_geom_angle_site_symmetry_3
_geom_angle_publ_flag
O36 Nd1 O7 118.0(7) . . ?
O36 Nd1 O31 79.1(7) . . ?
O7 Nd1 O31 70.8(7) . . ?
O36 Nd1 O8 70.0(7) . . ?
O7 Nd1 O8 78.8(8) . . ?
O31 Nd1 O8 118.4(7) . . ?
O36 Nd1 O13 143.5(7) . . ?
O7 Nd1 O13 71.5(7) . . ?
O31 Nd1 O13 133.8(7) . . ?
O8 Nd1 O13 78.4(7) . . ?
O36 Nd1 O37 82.1(7) . . ?
O7 Nd1 O37 132.1(7) . . ?
O31 Nd1 O37 71.6(7) . . ?
O8 Nd1 O37 146.7(7) . . ?
O13 Nd1 O37 119.2(7) . . ?
O36 Nd1 O57 78.9(7) . . ?
O7 Nd1 O57 141.9(7) . . ?
O31 Nd1 O57 147.0(7) . . ?
O8 Nd1 O57 75.9(7) . . ?
O13 Nd1 O57 75.9(7) . . ?
O37 Nd1 O57 81.3(7) . . ?
O36 Nd1 O51 145.7(7) . . ?
O7 Nd1 O51 74.9(7) . . ?
O31 Nd1 O51 75.8(7) . . ?
O8 Nd1 O51 143.5(7) . . ?
O13 Nd1 O51 69.5(7) . . ?
O37 Nd1 O51 68.0(7) . . ?
O57 Nd1 O51 111.3(7) . . ?
O35 Nd2 O8 123.4(7) . . ?
O35 Nd2 O36 83.9(7) . . ?
O8 Nd2 O36 70.7(7) . . ?
O35 Nd2 O9 71.0(8) . . ?
O8 Nd2 O9 81.1(7) . . ?
O36 Nd2 O9 122.2(7) . . ?
O35 Nd2 O39 76.9(7) . . ?
O8 Nd2 O39 129.4(7) . . ?
O36 Nd2 O39 66.0(7) . . ?
O9 Nd2 O39 145.2(7) . . ?
O35 Nd2 O59 95.4(7) . . ?
O8 Nd2 O59 138.6(7) . . ?
O36 Nd2 O59 133.7(7) . . ?
O9 Nd2 O59 100.7(7) . . ?
O39 Nd2 O59 68.8(7) . . ?
O35 Nd2 O15 138.8(8) . . ?
O8 Nd2 O15 69.2(7) . . ?
O36 Nd2 O15 133.5(7) . . ?
O9 Nd2 O15 73.2(7) . . ?
O39 Nd2 O15 128.6(7) . . ?
O59 Nd2 O15 71.8(7) . . ?
O35 Nd2 O58 146.8(7) . . ?
O8 Nd2 O58 81.8(7) . . ?
O36 Nd2 O58 85.4(7) . . ?
O9 Nd2 O58 139.6(7) . . ?
O39 Nd2 O58 70.0(7) . . ?
O59 Nd2 O58 70.2(7) . . ?
O15 Nd2 O58 66.5(7) . . ?
O34 Nd3 O9 111.3(7) . . ?
O34 Nd3 O10 69.6(8) . . ?
O9 Nd3 O10 74.6(8) . . ?
O34 Nd3 O35 75.5(7) . . ?
O9 Nd3 O35 69.1(7) . . ?
O10 Nd3 O35 114.5(7) . . ?
O34 Nd3 O41 73.8(8) . . ?
O9 Nd3 O41 131.7(8) . . ?
O10 Nd3 O41 141.4(7) . . ?
O35 Nd3 O41 66.0(7) . . ?
O34 Nd3 O17 143.8(8) . . ?
O9 Nd3 O17 67.0(7) . . ?
O10 Nd3 O17 75.5(8) . . ?
O35 Nd3 O17 129.8(7) . . ?
O41 Nd3 O17 136.3(8) . . ?
O34 Nd3 O1W 126.6(8) . . ?
O9 Nd3 O1W 122.1(8) . . ?
O10 Nd3 O1W 125.4(7) . . ?
O35 Nd3 O1W 119.9(7) . . ?
O41 Nd3 O1W 69.5(8) . . ?
O17 Nd3 O1W 68.2(8) . . ?
O34 Nd3 O62 74.0(7) . . ?
O9 Nd3 O62 145.8(8) . . ?
O10 Nd3 O62 76.2(7) . . ?
O35 Nd3 O62 141.1(7) . . ?
O41 Nd3 O62 82.5(7) . . ?
O17 Nd3 O62 88.8(7) . . ?
O1W Nd3 O62 64.0(7) . . ?
O34 Nd3 O60 145.2(7) . . ?
O9 Nd3 O60 66.6(7) . . ?
O10 Nd3 O60 135.3(7) . . ?
O35 Nd3 O60 71.5(7) . . ?
O41 Nd3 O60 82.9(7) . . ?
O17 Nd3 O60 69.6(7) . . ?
O1W Nd3 O60 64.7(7) . . ?
O62 Nd3 O60 128.6(7) . . ?
O10 Nd4 O11 83.6(8) . . ?
O10 Nd4 O33 125.2(7) . . ?
O11 Nd4 O33 70.8(8) . . ?
O10 Nd4 O34 71.4(8) . . ?
O11 Nd4 O34 122.9(8) . . ?
O33 Nd4 O34 83.0(7) . . ?
O10 Nd4 O61 86.8(7) . . ?
O11 Nd4 O61 139.8(8) . . ?
O33 Nd4 O61 142.1(7) . . ?
O34 Nd4 O61 90.1(7) . . ?
O10 Nd4 O43 132.5(8) . . ?
O11 Nd4 O43 140.4(8) . . ?
O33 Nd4 O43 73.8(7) . . ?
O34 Nd4 O43 68.6(7) . . ?
O61 Nd4 O43 69.0(7) . . ?
O10 Nd4 O63 139.2(8) . . ?
O11 Nd4 O63 90.2(7) . . ?
O33 Nd4 O63 89.7(7) . . ?
O34 Nd4 O63 140.7(7) . . ?
O61 Nd4 O63 72.4(7) . . ?
O43 Nd4 O63 72.3(7) . . ?
O10 Nd4 O19 67.4(7) . . ?
O11 Nd4 O19 73.4(7) . . ?
O33 Nd4 O19 139.6(7) . . ?
O34 Nd4 O19 133.3(7) . . ?
O61 Nd4 O19 66.9(7) . . ?
O43 Nd4 O19 129.6(7) . . ?
O63 Nd4 O19 72.2(7) . . ?
O33 Nd5 O21 135.7(8) . . ?
O33 Nd5 O11 69.6(7) . . ?
O21 Nd5 O11 72.3(8) . . ?
O33 Nd5 O12 114.6(7) . . ?
O21 Nd5 O12 76.8(8) . . ?
O11 Nd5 O12 76.7(7) . . ?
O33 Nd5 O45 69.2(7) . . ?
O21 Nd5 O45 129.9(8) . . ?
O11 Nd5 O45 133.8(8) . . ?
O12 Nd5 O45 140.7(7) . . ?
O33 Nd5 O32 76.5(7) . . ?
O21 Nd5 O32 141.4(8) . . ?
O11 Nd5 O32 114.1(7) . . ?
O12 Nd5 O32 68.7(7) . . ?
O45 Nd5 O32 75.0(7) . . ?
O33 Nd5 O54 147.5(7) . . ?
O21 Nd5 O54 76.1(7) . . ?
O11 Nd5 O54 140.5(7) . . ?
O12 Nd5 O54 73.4(7) . . ?
O45 Nd5 O54 85.1(7) . . ?
O32 Nd5 O54 78.0(7) . . ?
O33 Nd5 O64 71.7(7) . . ?
O21 Nd5 O64 79.4(8) . . ?
O11 Nd5 O64 78.5(7) . . ?
O12 Nd5 O64 149.7(7) . . ?
O45 Nd5 O64 69.5(7) . . ?
O32 Nd5 O64 138.7(7) . . ?
O54 Nd5 O64 118.3(7) . . ?
O33 Nd5 O2W 122.5(8) . . ?
O21 Nd5 O2W 63.6(9) . . ?
O11 Nd5 O2W 122.8(8) . . ?
O12 Nd5 O2W 122.9(8) . . ?
O45 Nd5 O2W 66.8(8) . . ?
O32 Nd5 O2W 123.2(8) . . ?
O54 Nd5 O2W 58.8(8) . . ?
O64 Nd5 O2W 59.5(8) . . ?
O32 Nd6 O12 72.9(8) . . ?
O32 Nd6 O7 124.7(7) . . ?
O12 Nd6 O7 83.2(8) . . ?
O32 Nd6 O31 84.1(7) . . ?
O12 Nd6 O31 126.2(7) . . ?
O7 Nd6 O31 71.1(7) . . ?
O32 Nd6 O53 87.3(7) . . ?
O12 Nd6 O53 86.2(7) . . ?
O7 Nd6 O53 140.8(7) . . ?
O31 Nd6 O53 141.4(7) . . ?
O32 Nd6 O47 67.8(7) . . ?
O12 Nd6 O47 133.3(8) . . ?
O7 Nd6 O47 140.6(7) . . ?
O31 Nd6 O47 73.9(7) . . ?
O53 Nd6 O47 68.1(7) . . ?
O32 Nd6 O52 139.4(7) . . ?
O12 Nd6 O52 139.4(7) . . ?
O7 Nd6 O52 89.4(7) . . ?
O31 Nd6 O52 87.8(7) . . ?
O53 Nd6 O52 74.8(7) . . ?
O47 Nd6 O52 71.7(7) . . ?
O32 Nd6 O23 136.8(7) . . ?
O12 Nd6 O23 70.8(7) . . ?
O7 Nd6 O23 73.0(7) . . ?
O31 Nd6 O23 137.0(7) . . ?
O53 Nd6 O23 67.9(7) . . ?
O47 Nd6 O23 126.6(7) . . ?
O52 Nd6 O23 68.9(7) . . ?
O49 Nd7 O3 97.5(9) . . ?
O49 Nd7 O4W 143.9(8) . . ?
O3 Nd7 O4W 74.6(7) . . ?
O49 Nd7 O5 77.5(8) . . ?
O3 Nd7 O5 112.6(8) . . ?
O4W Nd7 O5 73.6(7) . . ?
O49 Nd7 O4 71.1(9) . . ?
O3 Nd7 O4 58.1(7) . . ?
O4W Nd7 O4 75.1(7) . . ?
O5 Nd7 O4 57.0(7) . . ?
O49 Nd7 O1 138.1(9) . . ?
O3 Nd7 O1 113.9(7) . . ?
O4W Nd7 O1 74.2(7) . . ?
O5 Nd7 O1 112.0(7) . . ?
O4 Nd7 O1 149.3(7) . . ?
O49 Nd7 O3W 63.8(10) . . ?
O3 Nd7 O3W 147.2(9) . . ?
O4W Nd7 O3W 136.5(8) . . ?
O5 Nd7 O3W 90.5(9) . . ?
O4 Nd7 O3W 129.1(9) . . ?
O1 Nd7 O3W 75.1(8) . . ?
O49 Nd7 O6 106.7(8) . . ?
O3 Nd7 O6 150.1(7) . . ?
O4W Nd7 O6 75.5(7) . . ?
O5 Nd7 O6 57.9(7) . . ?
O4 Nd7 O6 113.4(7) . . ?
O1 Nd7 O6 56.8(7) . . ?
O3W Nd7 O6 62.1(8) . . ?
O49 Nd7 O2 131.5(8) . . ?
O3 Nd7 O2 58.7(7) . . ?
O4W Nd7 O2 74.9(7) . . ?
O5 Nd7 O2 148.5(7) . . ?
O4 Nd7 O2 114.9(7) . . ?
O1 Nd7 O2 57.5(7) . . ?
O3W Nd7 O2 112.2(9) . . ?
O6 Nd7 O2 112.7(7) . . ?
O49 Nd7 N1 64.5(9) . . ?
O3 Nd7 N1 78.5(8) . . ?
O4W Nd7 N1 142.8(8) . . ?
O5 Nd7 N1 141.7(8) . . ?
O4 Nd7 N1 111.2(8) . . ?
O1 Nd7 N1 94.2(8) . . ?
O3W Nd7 N1 69.2(9) . . ?
O6 Nd7 N1 127.7(8) . . ?
O2 Nd7 N1 69.3(8) . . ?
O28 Nd8 O8W 73.8(7) . . ?
O28 Nd8 O6W 71.3(8) . . ?
O8W Nd8 O6W 143.3(8) . . ?
O28 Nd8 O5W 131.6(8) . . ?
O8W Nd8 O5W 137.8(8) . . ?
O6W Nd8 O5W 65.6(9) . . ?
O28 Nd8 O29 58.6(7) . . ?
O8W Nd8 O29 74.5(7) . . ?
O6W Nd8 O29 78.0(9) . . ?
O5W Nd8 O29 91.2(8) . . ?
O28 Nd8 O26 112.0(7) . . ?
O8W Nd8 O26 74.9(6) . . ?
O6W Nd8 O26 129.1(9) . . ?
O5W Nd8 O26 111.8(8) . . ?
O29 Nd8 O26 149.4(7) . . ?
O28 Nd8 O30 113.7(7) . . ?
O8W Nd8 O30 73.3(7) . . ?
O6W Nd8 O30 111.2(9) . . ?
O5W Nd8 O30 65.7(8) . . ?
O29 Nd8 O30 57.9(7) . . ?
O26 Nd8 O30 112.5(6) . . ?
O28 Nd8 O25 148.7(7) . . ?
O8W Nd8 O25 74.9(6) . . ?
O6W Nd8 O25 139.4(8) . . ?
O5W Nd8 O25 75.0(8) . . ?
O29 Nd8 O25 113.4(7) . . ?
O26 Nd8 O25 57.7(6) . . ?
O30 Nd8 O25 57.1(6) . . ?
O28 Nd8 O27 57.6(7) . . ?
O8W Nd8 O27 76.0(7) . . ?
O6W Nd8 O27 94.4(8) . . ?
O5W Nd8 O27 144.0(8) . . ?
O29 Nd8 O27 114.6(7) . . ?
O26 Nd8 O27 56.8(6) . . ?
O30 Nd8 O27 149.2(7) . . ?
O25 Nd8 O27 112.9(6) . . ?
O28 Nd8 O7W 119.3(8) . . ?
O8W Nd8 O7W 136.3(8) . . ?
O6W Nd8 O7W 73.0(10) . . ?
O5W Nd8 O7W 67.4(9) . . ?
O29 Nd8 O7W 149.1(8) . . ?
O26 Nd8 O7W 61.4(8) . . ?
O30 Nd8 O7W 124.4(8) . . ?
O25 Nd8 O7W 83.4(8) . . ?
O27 Nd8 O7W 78.4(8) . . ?
O28 Nd8 Ge11 29.7(5) . . ?
O8W Nd8 Ge11 66.1(5) . . ?
O6W Nd8 Ge11 88.1(6) . . ?
O5W Nd8 Ge11 153.6(7) . . ?
O29 Nd8 Ge11 85.3(5) . . ?
O26 Nd8 Ge11 82.3(5) . . ?
O30 Nd8 Ge11 131.2(5) . . ?
O25 Nd8 Ge11 130.1(5) . . ?
O27 Nd8 Ge11 29.3(5) . . ?
O7W Nd8 Ge11 103.8(6) . . ?
O55 Nd9 O48 131.9(8) . . ?
O55 Nd9 O24 80.3(8) . . ?
O48 Nd9 O24 142.8(7) . . ?
O55 Nd9 O52 133.4(8) . . ?
O48 Nd9 O52 82.4(7) . . ?
O24 Nd9 O52 85.6(7) . . ?
O55 Nd9 O53 139.0(8) . . ?
O48 Nd9 O53 70.3(7) . . ?
O24 Nd9 O53 72.6(7) . . ?
O52 Nd9 O53 75.0(7) . . ?
O55 Nd9 O9W 84.5(8) . . ?
O48 Nd9 O9W 70.3(8) . . ?
O24 Nd9 O9W 141.2(8) . . ?
O52 Nd9 O9W 79.4(8) . . ?
O53 Nd9 O9W 135.2(8) . . ?
O55 Nd9 N2 73.6(8) . . ?
O48 Nd9 N2 129.3(8) . . ?
O24 Nd9 N2 71.0(8) . . ?
O52 Nd9 N2 59.8(8) . . ?
O53 Nd9 N2 122.8(8) . . ?
O9W Nd9 N2 70.6(9) . . ?
O55 Nd9 N6 62.0(7) . . ?
O48 Nd9 N6 71.3(7) . . ?
O24 Nd9 N6 128.0(7) . . ?
O52 Nd9 N6 146.3(7) . . ?
O53 Nd9 N6 113.5(7) . . ?
O9W Nd9 N6 72.2(8) . . ?
N2 Nd9 N6 123.6(8) . . ?
O55 Nd9 N4 82.3(8) . . ?
O48 Nd9 N4 92.5(8) . . ?
O24 Nd9 N4 71.3(8) . . ?
O52 Nd9 N4 133.9(8) . . ?
O53 Nd9 N4 60.4(8) . . ?
O9W Nd9 N4 141.4(8) . . ?
N2 Nd9 N4 137.8(9) . . ?
N6 Nd9 N4 69.5(8) . . ?
O59 Nd10 O56 84.2(8) . 1_545 ?
O59 Nd10 O16 79.7(7) . . ?
O56 Nd10 O16 140.3(8) 1_545 . ?
O59 Nd10 O11W 133.6(8) . . ?
O56 Nd10 O11W 86.5(8) 1_545 . ?
O16 Nd10 O11W 79.1(8) . . ?
O59 Nd10 O40 80.8(7) . . ?
O56 Nd10 O40 72.7(7) 1_545 . ?
O16 Nd10 O40 138.5(7) . . ?
O11W Nd10 O40 138.2(8) . . ?
O59 Nd10 O10W 144.5(9) . . ?
O56 Nd10 O10W 75.2(9) 1_545 . ?
O16 Nd10 O10W 133.6(8) . . ?
O11W Nd10 O10W 74.2(10) . . ?
O40 Nd10 O10W 65.7(9) . . ?
O59 Nd10 O58 72.9(7) . . ?
O56 Nd10 O58 136.4(7) 1_545 . ?
O16 Nd10 O58 71.8(7) . . ?
O11W Nd10 O58 135.8(8) . . ?
O40 Nd10 O58 67.5(7) . . ?
O10W Nd10 O58 102.9(9) . . ?
O59 Nd10 N8 129.0(8) . . ?
O56 Nd10 N8 143.5(8) 1_545 . ?
O16 Nd10 N8 69.9(8) . . ?
O11W Nd10 N8 80.0(8) . . ?
O40 Nd10 N8 95.5(8) . . ?
O10W Nd10 N8 68.5(9) . . ?
O58 Nd10 N8 59.3(7) . . ?
O59 Nd10 N10 60.4(8) . . ?
O56 Nd10 N10 68.6(8) 1_545 . ?
O16 Nd10 N10 71.9(8) . . ?
O11W Nd10 N10 73.9(8) . . ?
O40 Nd10 N10 126.7(8) . . ?
O10W Nd10 N10 132.5(9) . . ?
O58 Nd10 N10 124.5(8) . . ?
N8 Nd10 N10 136.9(8) . . ?
O38 Nd11 O20 134.6(7) 4_464 . ?
O38 Nd11 O13W 83.1(7) 4_464 . ?
O20 Nd11 O13W 77.3(8) . . ?
O38 Nd11 O44 80.1(7) 4_464 . ?
O20 Nd11 O44 140.6(7) . . ?
O13W Nd11 O44 134.2(8) . . ?
O38 Nd11 O63 136.4(8) 4_464 . ?
O20 Nd11 O63 78.0(7) . . ?
O13W Nd11 O63 77.2(7) . . ?
O44 Nd11 O63 86.4(7) . . ?
O38 Nd11 O61 137.6(8) 4_464 . ?
O20 Nd11 O61 68.6(8) . . ?
O13W Nd11 O61 138.9(7) . . ?
O44 Nd11 O61 72.4(8) . . ?
O63 Nd11 O61 74.0(7) . . ?
O38 Nd11 O12W 70.4(8) 4_464 . ?
O20 Nd11 O12W 64.9(7) . . ?
O13W Nd11 O12W 73.5(8) . . ?
O44 Nd11 O12W 136.6(7) . . ?
O63 Nd11 O12W 136.7(8) . . ?
O61 Nd11 O12W 109.8(7) . . ?
O38 Nd11 N12 79.6(7) 4_464 . ?
O20 Nd11 N12 95.0(7) . . ?
O13W Nd11 N12 146.6(7) . . ?
O44 Nd11 N12 70.2(7) . . ?
O63 Nd11 N12 133.7(7) . . ?
O61 Nd11 N12 61.2(7) . . ?
O12W Nd11 N12 73.8(7) . . ?
O38 Nd11 N14 75.2(8) 4_464 . ?
O20 Nd11 N14 128.5(8) . . ?
O13W Nd11 N14 64.6(8) . . ?
O44 Nd11 N14 70.0(8) . . ?
O63 Nd11 N14 61.2(8) . . ?
O61 Nd11 N14 121.9(8) . . ?
O12W Nd11 N14 128.0(8) . . ?
N12 Nd11 N14 135.7(8) . . ?
O7 Ge1 O2 112.2(10) . . ?
O7 Ge1 O1 105.1(10) . . ?
O2 Ge1 O1 90.4(10) . . ?
O7 Ge1 C1 122.9(13) . . ?
O2 Ge1 C1 109.6(13) . . ?
O1 Ge1 C1 111.8(13) . . ?
O8 Ge2 O2 103.9(10) . . ?
O8 Ge2 O3 114.0(10) . . ?
O2 Ge2 O3 90.3(11) . . ?
O8 Ge2 C4 120.9(13) . . ?
O2 Ge2 C4 108.4(13) . . ?
O3 Ge2 C4 113.9(13) . . ?
O9 Ge3 O4 111.3(11) . . ?
O9 Ge3 O3 103.1(10) . . ?
O4 Ge3 O3 88.1(11) . . ?
O9 Ge3 C7 124.9(14) . . ?
O4 Ge3 C7 116.2(14) . . ?
O3 Ge3 C7 104.8(13) . . ?
O10 Ge4 O5 114.5(11) . . ?
O10 Ge4 O4 103.4(10) . . ?
O5 Ge4 O4 87.0(11) . . ?
O10 Ge4 C10 121.6(13) . . ?
O5 Ge4 C10 115.5(14) . . ?
O4 Ge4 C10 107.4(13) . . ?
O11 Ge5 O6 112.6(10) . . ?
O11 Ge5 O5 104.0(11) . . ?
O6 Ge5 O5 88.7(10) . . ?
O11 Ge5 C13 121.7(14) . . ?
O6 Ge5 C13 111.6(14) . . ?
O5 Ge5 C13 113.0(13) . . ?
O12 Ge6 O1 114.0(10) . . ?
O12 Ge6 O6 107.2(11) . . ?
O1 Ge6 O6 88.8(10) . . ?
O12 Ge6 C16 120.7(14) . . ?
O1 Ge6 C16 113.4(13) . . ?
O6 Ge6 C16 107.2(13) . . ?
O31 Ge7 O25 112.3(10) . . ?
O31 Ge7 O26 110.7(10) . . ?
O25 Ge7 O26 89.8(10) . . ?
O31 Ge7 C19 116.0(12) . . ?
O25 Ge7 C19 113.4(12) . . ?
O26 Ge7 C19 111.8(12) . . ?
O36 Ge8 O30 113.9(10) . . ?
O36 Ge8 O25 106.6(10) . . ?
O30 Ge8 O25 90.1(10) . . ?
O36 Ge8 C22 119.4(12) . . ?
O30 Ge8 C22 115.8(13) . . ?
O25 Ge8 C22 105.8(12) . . ?
O35 Ge9 O29 114.4(11) . . ?
O35 Ge9 O30 103.5(10) . . ?
O29 Ge9 O30 90.0(10) . . ?
O35 Ge9 C25 118.7(14) . . ?
O29 Ge9 C25 115.8(13) . . ?
O30 Ge9 C25 109.3(13) . . ?
O34 Ge10 O28 114.3(10) . . ?
O34 Ge10 O29 104.4(10) . . ?
O28 Ge10 O29 89.2(10) . . ?
O34 Ge10 C28 121.9(13) . . ?
O28 Ge10 C28 113.3(13) . . ?
O29 Ge10 C28 107.5(13) . . ?
O33 Ge11 O27 115.2(10) . . ?
O33 Ge11 O28 105.9(10) . . ?
O27 Ge11 O28 89.4(10) . . ?
O33 Ge11 C31 120.5(13) . . ?
O27 Ge11 C31 110.8(13) . . ?
O28 Ge11 C31 110.3(13) . . ?
O33 Ge11 Nd8 107.4(7) . . ?
O27 Ge11 Nd8 47.6(7) . . ?
O28 Ge11 Nd8 44.3(7) . . ?
C31 Ge11 Nd8 131.5(11) . . ?
O32 Ge12 O27 107.6(10) . . ?
O32 Ge12 O26 111.8(10) . . ?
O27 Ge12 O26 88.2(9) . . ?
O32 Ge12 C34 121.2(13) . . ?
O27 Ge12 C34 108.8(12) . . ?
O26 Ge12 C34 113.9(12) . . ?
Ge6 O1 Ge1 129.0(13) . . ?
Ge6 O1 Nd7 107.5(10) . . ?
Ge1 O1 Nd7 105.2(9) . . ?
Ge1 O2 Ge2 132.4(14) . . ?
Ge1 O2 Nd7 104.3(10) . . ?
Ge2 O2 Nd7 101.5(10) . . ?
Ge2 O3 Ge3 129.0(14) . . ?
Ge2 O3 Nd7 107.1(10) . . ?
Ge3 O3 Nd7 106.2(10) . . ?
Ge3 O4 Ge4 128.7(14) . . ?
Ge3 O4 Nd7 104.7(10) . . ?
Ge4 O4 Nd7 104.8(10) . . ?
Ge4 O5 Ge5 128.3(14) . . ?
Ge4 O5 Nd7 108.5(11) . . ?
Ge5 O5 Nd7 106.3(10) . . ?
Ge5 O6 Ge6 127.4(13) . . ?
Ge5 O6 Nd7 103.9(10) . . ?
Ge6 O6 Nd7 103.2(10) . . ?
Ge1 O7 Nd6 129.3(11) . . ?
Ge1 O7 Nd1 118.7(10) . . ?
Nd6 O7 Nd1 108.4(8) . . ?
Ge2 O8 Nd2 118.9(11) . . ?
Ge2 O8 Nd1 130.0(11) . . ?
Nd2 O8 Nd1 108.3(8) . . ?
Ge3 O9 Nd3 117.4(11) . . ?
Ge3 O9 Nd2 128.0(12) . . ?
Nd3 O9 Nd2 106.8(9) . . ?
Ge4 O10 Nd4 117.0(11) . . ?
Ge4 O10 Nd3 131.7(12) . . ?
Nd4 O10 Nd3 108.2(9) . . ?
Ge5 O11 Nd4 128.3(11) . . ?
Ge5 O11 Nd5 118.5(11) . . ?
Nd4 O11 Nd5 107.9(9) . . ?
Ge6 O12 Nd6 119.9(11) . . ?
Ge6 O12 Nd5 128.7(11) . . ?
Nd6 O12 Nd5 108.4(9) . . ?
C3 O13 Nd1 152(2) . . ?
C6 O15 Nd2 139(2) . . ?
C6 O16 Nd10 129(2) . . ?
C9 O17 Nd3 145(2) . . ?
C12 O19 Nd4 131(2) . . ?
C12 O20 Nd11 130(2) . . ?
C15 O21 Nd5 157(2) . . ?
C18 O23 Nd6 142(2) . . ?
C18 O24 Nd9 129(2) . . ?
Ge7 O25 Ge8 129.5(12) . . ?
Ge7 O25 Nd8 103.9(9) . . ?
Ge8 O25 Nd8 104.3(9) . . ?
Ge7 O26 Ge12 127.5(12) . . ?
Ge7 O26 Nd8 105.1(9) . . ?
Ge12 O26 Nd8 106.8(9) . . ?
Ge11 O27 Ge12 126.3(12) . . ?
Ge11 O27 Nd8 103.2(9) . . ?
Ge12 O27 Nd8 104.3(9) . . ?
Ge10 O28 Ge11 129.0(13) . . ?
Ge10 O28 Nd8 105.7(10) . . ?
Ge11 O28 Nd8 106.0(9) . . ?
Ge9 O29 Ge10 128.0(13) . . ?
Ge9 O29 Nd8 106.2(9) . . ?
Ge10 O29 Nd8 103.6(9) . . ?
Ge8 O30 Ge9 132.8(13) . . ?
Ge8 O30 Nd8 106.0(9) . . ?
Ge9 O30 Nd8 103.2(9) . . ?
Ge7 O31 Nd6 126.6(11) . . ?
Ge7 O31 Nd1 124.2(11) . . ?
Nd6 O31 Nd1 107.4(8) . . ?
Ge12 O32 Nd6 121.6(11) . . ?
Ge12 O32 Nd5 127.3(11) . . ?
Nd6 O32 Nd5 107.3(8) . . ?
Ge11 O33 Nd4 129.1(11) . . ?
Ge11 O33 Nd5 119.2(11) . . ?
Nd4 O33 Nd5 107.8(8) . . ?
Ge10 O34 Nd4 117.7(11) . . ?
Ge10 O34 Nd3 130.2(11) . . ?
Nd4 O34 Nd3 107.7(9) . . ?
Ge9 O35 Nd2 130.4(12) . . ?
Ge9 O35 Nd3 117.3(10) . . ?
Nd2 O35 Nd3 107.8(9) . . ?
Ge8 O36 Nd1 131.2(11) . . ?
Ge8 O36 Nd2 118.2(10) . . ?
Nd1 O36 Nd2 109.0(9) . . ?
C21 O37 Nd1 155(2) . . ?
C21 O38 Nd11 154(2) . 4_565 ?
C24 O39 Nd2 134(2) . . ?
C24 O40 Nd10 130(2) . . ?
C27 O41 Nd3 144(2) . . ?
C30 O43 Nd4 140(2) . . ?
C30 O44 Nd11 130(2) . . ?
C33 O45 Nd5 139(2) . . ?
C36 O47 Nd6 135(2) . . ?
C36 O48 Nd9 131(2) . . ?
C38 O49 Nd7 124(3) . . ?
C43 O51 Nd1 133(2) . . ?
C43 O52 Nd9 128.8(19) . . ?
C43 O52 Nd6 121.1(19) . . ?
Nd9 O52 Nd6 104.6(8) . . ?
C48 O53 Nd6 125.1(19) . . ?
C48 O53 Nd9 127.2(19) . . ?
Nd6 O53 Nd9 105.6(8) . . ?
C48 O54 Nd5 145(2) . . ?
C53 O55 Nd9 133(2) . . ?
C53 O56 Nd10 161(3) . 1_565 ?
C58 O57 Nd1 138(2) . . ?
C58 O58 Nd10 131(2) . . ?
C58 O58 Nd2 123(2) . . ?
Nd10 O58 Nd2 105.7(8) . . ?
C63 O59 Nd10 128.3(19) . . ?
C63 O59 Nd2 110.0(19) . . ?
Nd10 O59 Nd2 111.2(8) . . ?
C63 O60 Nd3 156.0(19) . . ?
C68 O61 Nd11 129.2(19) . . ?
C68 O61 Nd4 120.8(19) . . ?
Nd11 O61 Nd4 106.5(8) . . ?
C68 O62 Nd3 146(2) . . ?
C73 O63 Nd11 126.0(19) . . ?
C73 O63 Nd4 119.3(19) . . ?
Nd11 O63 Nd4 106.8(8) . . ?
C73 O64 Nd5 142(2) . . ?
C39 N2 C42 113(3) . . ?
C39 N2 Nd9 120(2) . . ?
C42 N2 Nd9 128(2) . . ?
C40 N3 C41 108(3) . . ?
C44 N4 C47 119(3) . . ?
C44 N4 Nd9 116(2) . . ?
C47 N4 Nd9 123(2) . . ?
C46 N5 C45 122(3) . . ?
C54 N8 C57 115(3) . . ?
C54 N8 Nd10 118(2) . . ?
C57 N8 Nd10 126(2) . . ?
C56 N9 C55 122(3) . . ?
C59 N10 C62 114(3) . . ?
C59 N10 Nd10 117.9(19) . . ?
C62 N10 Nd10 129(2) . . ?
C61 N11 C60 115(3) . . ?
C69 N14 C72 117(3) . . ?
C69 N14 Nd11 117(2) . . ?
C72 N14 Nd11 127(2) . . ?
C70 N15 C71 112(3) . . ?
C2 C1 Ge1 116(2) . . ?
C2 C1 H1A 108.4 . . ?
Ge1 C1 H1A 108.4 . . ?
C2 C1 H1B 108.4 . . ?
Ge1 C1 H1B 108.4 . . ?
H1A C1 H1B 107.4 . . ?
C1 C2 C3 116(3) . . ?
C1 C2 H2A 108.3 . . ?
C3 C2 H2A 108.3 . . ?
C1 C2 H2B 108.3 . . ?
C3 C2 H2B 108.3 . . ?
H2A C2 H2B 107.4 . . ?
O14 C3 O13 131(3) . . ?
O14 C3 C2 122(3) . . ?
O13 C3 C2 108(3) . . ?
C5 C4 Ge2 113(2) . . ?
C5 C4 H4A 109.0 . . ?
Ge2 C4 H4A 109.0 . . ?
C5 C4 H4B 109.0 . . ?
Ge2 C4 H4B 109.0 . . ?
H4A C4 H4B 107.8 . . ?
C6 C5 C4 114(3) . . ?
C6 C5 H5A 108.7 . . ?
C4 C5 H5A 108.7 . . ?
C6 C5 H5B 108.7 . . ?
C4 C5 H5B 108.7 . . ?
H5A C5 H5B 107.6 . . ?
O15 C6 O16 124(3) . . ?
O15 C6 C5 119(3) . . ?
O16 C6 C5 117(3) . . ?
C8 C7 Ge3 110(2) . . ?
C8 C7 H7A 109.6 . . ?
Ge3 C7 H7A 109.6 . . ?
C8 C7 H7B 109.6 . . ?
Ge3 C7 H7B 109.6 . . ?
H7A C7 H7B 108.1 . . ?
C7 C8 C9 117(3) . . ?
C7 C8 H8A 107.9 . . ?
C9 C8 H8A 107.9 . . ?
C7 C8 H8B 107.9 . . ?
C9 C8 H8B 107.9 . . ?
H8A C8 H8B 107.2 . . ?
O17 C9 O18 125(4) . . ?
O17 C9 C8 109(3) . . ?
O18 C9 C8 124(3) . . ?
C11 C10 Ge4 116(2) . . ?
C11 C10 H10A 108.2 . . ?
Ge4 C10 H10A 108.2 . . ?
C11 C10 H10B 108.2 . . ?
Ge4 C10 H10B 108.2 . . ?
H10A C10 H10B 107.3 . . ?
C10 C11 C12 119(3) . . ?
C10 C11 H11A 107.5 . . ?
C12 C11 H11A 107.5 . . ?
C10 C11 H11B 107.5 . . ?
C12 C11 H11B 107.5 . . ?
H11A C11 H11B 107.0 . . ?
O20 C12 O19 124(3) . . ?
O20 C12 C11 122(3) . . ?
O19 C12 C11 113(3) . . ?
C14 C13 Ge5 116(2) . . ?
C14 C13 H13A 108.4 . . ?
Ge5 C13 H13A 108.4 . . ?
C14 C13 H13B 108.4 . . ?
Ge5 C13 H13B 108.4 . . ?
H13A C13 H13B 107.5 . . ?
C15 C14 C13 113(3) . . ?
C15 C14 H14A 109.1 . . ?
C13 C14 H14A 109.1 . . ?
C15 C14 H14B 109.1 . . ?
C13 C14 H14B 109.1 . . ?
H14A C14 H14B 107.8 . . ?
O21 C15 O22 111(3) . . ?
O21 C15 C14 123(3) . . ?
O22 C15 C14 123(3) . . ?
C17 C16 Ge6 113(2) . . ?
C17 C16 H16A 109.0 . . ?
Ge6 C16 H16A 109.0 . . ?
C17 C16 H16B 109.0 . . ?
Ge6 C16 H16B 109.0 . . ?
H16A C16 H16B 107.8 . . ?
C18 C17 C16 119(3) . . ?
C18 C17 H17A 107.6 . . ?
C16 C17 H17A 107.6 . . ?
C18 C17 H17B 107.6 . . ?
C16 C17 H17B 107.6 . . ?
H17A C17 H17B 107.0 . . ?
O23 C18 O24 119(3) . . ?
O23 C18 C17 118(3) . . ?
O24 C18 C17 122(3) . . ?
C32 C31 Ge11 119(2) . . ?
C32 C31 H31A 107.5 . . ?
Ge11 C31 H31A 107.5 . . ?
C32 C31 H31B 107.5 . . ?
Ge11 C31 H31B 107.5 . . ?
H31A C31 H31B 107.0 . . ?
C31 C32 C33 111(3) . . ?
C31 C32 H32A 109.4 . . ?
C33 C32 H32A 109.4 . . ?
C31 C32 H32B 109.4 . . ?
C33 C32 H32B 109.4 . . ?
H32A C32 H32B 108.0 . . ?
O46 C33 O45 126(3) . . ?
O46 C33 C32 120(3) . . ?
O45 C33 C32 113(3) . . ?
C29 C28 Ge10 117(2) . . ?
C29 C28 H28A 108.0 . . ?
Ge10 C28 H28A 108.0 . . ?
C29 C28 H28B 108.0 . . ?
Ge10 C28 H28B 108.0 . . ?
H28A C28 H28B 107.3 . . ?
C30 C29 C28 110(3) . . ?
C30 C29 H29A 109.7 . . ?
C28 C29 H29A 109.7 . . ?
C30 C29 H29B 109.7 . . ?
C28 C29 H29B 109.7 . . ?
H29A C29 H29B 108.2 . . ?
O44 C30 O43 120(3) . . ?
O44 C30 C29 119(3) . . ?
O43 C30 C29 122(3) . . ?
C26 C25 Ge9 114(2) . . ?
C26 C25 H25A 108.7 . . ?
Ge9 C25 H25A 108.7 . . ?
C26 C25 H25B 108.7 . . ?
Ge9 C25 H25B 108.7 . . ?
H25A C25 H25B 107.6 . . ?
C25 C26 C27 111(3) . . ?
C25 C26 H26A 109.3 . . ?
C27 C26 H26A 109.3 . . ?
C25 C26 H26B 109.3 . . ?
C27 C26 H26B 109.3 . . ?
H26A C26 H26B 108.0 . . ?
O42 C27 O41 131(4) . . ?
O42 C27 C26 116(3) . . ?
O41 C27 C26 112(3) . . ?
C23 C22 Ge8 117(2) . . ?
C23 C22 H22A 108.0 . . ?
Ge8 C22 H22A 108.0 . . ?
C23 C22 H22B 108.0 . . ?
Ge8 C22 H22B 108.0 . . ?
H22A C22 H22B 107.3 . . ?
C24 C23 C22 108(3) . . ?
C24 C23 H23A 110.1 . . ?
C22 C23 H23A 110.1 . . ?
C24 C23 H23B 110.1 . . ?
C22 C23 H23B 110.1 . . ?
H23A C23 H23B 108.4 . . ?
O40 C24 O39 127(3) . . ?
O40 C24 C23 114(3) . . ?
O39 C24 C23 118(3) . . ?
C20 C19 Ge7 114(2) . . ?
C20 C19 H19A 108.8 . . ?
Ge7 C19 H19A 108.8 . . ?
C20 C19 H19B 108.8 . . ?
Ge7 C19 H19B 108.8 . . ?
H19A C19 H19B 107.7 . . ?
C19 C20 C21 108(3) . . ?
C19 C20 H20A 110.1 . . ?
C21 C20 H20A 110.1 . . ?
C19 C20 H20B 110.1 . . ?
C21 C20 H20B 110.1 . . ?
H20A C20 H20B 108.4 . . ?
O37 C21 O38 126(3) . . ?
O37 C21 C20 118(3) . . ?
O38 C21 C20 115(3) . . ?
C35 C34 Ge12 115(2) . . ?
C35 C34 H34A 108.6 . . ?
Ge12 C34 H34A 108.6 . . ?
C35 C34 H34B 108.6 . . ?
Ge12 C34 H34B 108.6 . . ?
H34A C34 H34B 107.5 . . ?
C36 C35 C34 113(3) . . ?
C36 C35 H35A 108.9 . . ?
C34 C35 H35A 108.9 . . ?
C36 C35 H35B 108.9 . . ?
C34 C35 H35B 108.9 . . ?
H35A C35 H35B 107.7 . . ?
O48 C36 O47 120(3) . . ?
O48 C36 C35 124(3) . . ?
O47 C36 C35 115(3) . . ?
N2 C39 C40 120(3) . . ?
N2 C39 C43 115(3) . . ?
C40 C39 C43 125(3) . . ?
N3 C40 C39 130(3) . . ?
N3 C40 H40 115.0 . . ?
C39 C40 H40 115.0 . . ?
C42 C41 N3 125(4) . . ?
C42 C41 H41 117.6 . . ?
N3 C41 H41 117.6 . . ?
C41 C42 N2 124(4) . . ?
C41 C42 H42 117.9 . . ?
N2 C42 H42 117.9 . . ?
O52 C43 O51 127(2) . . ?
O52 C43 C39 116(3) . . ?
O51 C43 C39 117(3) . . ?
N4 C44 C45 123(3) . . ?
N4 C44 C48 123(3) . . ?
C45 C44 C48 114(3) . . ?
N5 C45 C44 119(3) . . ?
N5 C45 H45 120.4 . . ?
C44 C45 H45 120.4 . . ?
N5 C46 C47 115(3) . . ?
N5 C46 H46 122.7 . . ?
C47 C46 H46 122.7 . . ?
N4 C47 C46 123(3) . . ?
N4 C47 H47 118.7 . . ?
C46 C47 H47 118.7 . . ?
O54 C48 O53 123(3) . . ?
O54 C48 C44 125(3) . . ?
O53 C48 C44 112(3) . . ?
C49 C50 N7 120.0 . . ?
C49 C50 H50 120.0 . . ?
N7 C50 H50 120.0 . . ?
C50 C49 N6 120.0 . . ?
C50 C49 C53 122.2(18) . . ?
N6 C49 C53 117.0(19) . . ?
C52 N6 C49 120.0 . . ?
C52 N6 Nd9 127.1(10) . . ?
C49 N6 Nd9 112.4(10) . . ?
N6 C52 C51 120.0 . . ?
N6 C52 H52 120.0 . . ?
C51 C52 H52 120.0 . . ?
C52 C51 N7 120.0 . . ?
C52 C51 H51 120.0 . . ?
N7 C51 H51 120.0 . . ?
C51 N7 C50 120.0 . . ?
O56 C53 O55 130(4) . . ?
O56 C53 C49 117(3) . . ?
O55 C53 C49 113(3) . . ?
N8 C54 C55 124(3) . . ?
N8 C54 C58 115(3) . . ?
C55 C54 C58 121(3) . . ?
N9 C55 C54 116(3) . . ?
N9 C55 H55 121.8 . . ?
C54 C55 H55 121.8 . . ?
N9 C56 C57 123(3) . . ?
N9 C56 H56 118.7 . . ?
C57 C56 H56 118.7 . . ?
C56 C57 N8 121(3) . . ?
C56 C57 H57 119.7 . . ?
N8 C57 H57 119.7 . . ?
O58 C58 O57 131(3) . . ?
O58 C58 C54 113(3) . . ?
O57 C58 C54 116(3) . . ?
N10 C59 C60 125(3) . . ?
N10 C59 C63 113(3) . . ?
C60 C59 C63 122(3) . . ?
C59 C60 N11 119(3) . . ?
C59 C60 H60 120.6 . . ?
N11 C60 H60 120.6 . . ?
N11 C61 C62 125(3) . . ?
N11 C61 H61 117.7 . . ?
C62 C61 H61 117.7 . . ?
C61 C62 N10 122(3) . . ?
C61 C62 H62 118.9 . . ?
N10 C62 H62 118.9 . . ?
O59 C63 O60 123(2) . . ?
O59 C63 C59 120(3) . . ?
O60 C63 C59 117(3) . . ?
N13 C65 C64 120.0 . . ?
N13 C65 H65 120.0 . . ?
C64 C65 H65 120.0 . . ?
C66 N13 C65 120.0 . . ?
N13 C66 C67 120.0 . . ?
N13 C66 H66 120.0 . . ?
C67 C66 H66 120.0 . . ?
C66 C67 N12 120.0 . . ?
C66 C67 H67 120.0 . . ?
N12 C67 H67 120.0 . . ?
C67 N12 C64 120.0 . . ?
C67 N12 Nd11 123.5(10) . . ?
C64 N12 Nd11 115.2(10) . . ?
N12 C64 C65 120.0 . . ?
N12 C64 C68 121(2) . . ?
C65 C64 C68 119(2) . . ?
O62 C68 O61 126(3) . . ?
O62 C68 C64 122(3) . . ?
O61 C68 C64 112(3) . . ?
N14 C69 C70 123(3) . . ?
N14 C69 C73 114(3) . . ?
C70 C69 C73 123(3) . . ?
N15 C70 C69 122(3) . . ?
N15 C70 H70 118.9 . . ?
C69 C70 H70 118.9 . . ?
C71 C72 N14 118(4) . . ?
C71 C72 H72 121.0 . . ?
N14 C72 H72 121.0 . . ?
C72 C71 N15 127(4) . . ?
C72 C71 H71 116.5 . . ?
N15 C71 H71 116.5 . . ?
O63 C73 O64 123(3) . . ?
O63 C73 C69 119(3) . . ?
O64 C73 C69 118(3) . . ?
O50 C38 O49 127(4) . . ?
O50 C38 C76 112(4) . . ?
O49 C38 C76 117(4) . . ?
N16 C37 C76 120.0 . . ?
N16 C37 H37 120.0 . . ?
C76 C37 H37 120.0 . . ?
C74 N16 C37 120.0 . . ?
N16 C74 C75 120.0 . . ?
N16 C74 H74 120.0 . . ?
C75 C74 H74 120.0 . . ?
C74 C75 N1 120.0 . . ?
C74 C75 H75 120.0 . . ?
N1 C75 H75 120.0 . . ?
C76 N1 C75 120.0 . . ?
C76 N1 Nd7 111.2(13) . . ?
C75 N1 Nd7 128.4(13) . . ?
N1 C76 C37 120.0 . . ?
N1 C76 C38 121(3) . . ?
C37 C76 C38 118(3) . . ?

loop_
_geom_bond_atom_site_label_1
_geom_bond_atom_site_label_2
_geom_bond_distance
_geom_bond_site_symmetry_2
_geom_bond_publ_flag
Nd1 O36 2.35(2) . ?
Nd1 O7 2.37(2) . ?
Nd1 O31 2.39(2) . ?
Nd1 O8 2.40(2) . ?
Nd1 O13 2.44(2) . ?
Nd1 O37 2.45(2) . ?
Nd1 O57 2.55(2) . ?
Nd1 O51 2.85(2) . ?
Nd2 O35 2.34(2) . ?
Nd2 O8 2.34(2) . ?
Nd2 O36 2.37(2) . ?
Nd2 O9 2.42(2) . ?
Nd2 O39 2.51(2) . ?
Nd2 O59 2.54(2) . ?
Nd2 O15 2.54(2) . ?
Nd2 O58 2.60(2) . ?
Nd3 O34 2.40(2) . ?
Nd3 O9 2.41(2) . ?
Nd3 O10 2.42(2) . ?
Nd3 O35 2.46(2) . ?
Nd3 O41 2.49(2) . ?
Nd3 O17 2.54(2) . ?
Nd3 O1W 2.57(2) . ?
Nd3 O62 2.66(2) . ?
Nd3 O60 2.90(2) . ?
Nd4 O10 2.34(2) . ?
Nd4 O11 2.36(2) . ?
Nd4 O33 2.37(2) . ?
Nd4 O34 2.38(2) . ?
Nd4 O61 2.52(2) . ?
Nd4 O43 2.52(2) . ?
Nd4 O63 2.53(2) . ?
Nd4 O19 2.54(2) . ?
Nd5 O33 2.40(2) . ?
Nd5 O21 2.41(2) . ?
Nd5 O11 2.41(2) . ?
Nd5 O12 2.42(2) . ?
Nd5 O45 2.44(2) . ?
Nd5 O32 2.46(2) . ?
Nd5 O54 2.61(2) . ?
Nd5 O64 2.71(2) . ?
Nd5 O2W 2.76(3) . ?
Nd6 O32 2.31(2) . ?
Nd6 O12 2.32(2) . ?
Nd6 O7 2.36(2) . ?
Nd6 O31 2.37(2) . ?
Nd6 O53 2.48(2) . ?
Nd6 O47 2.51(2) . ?
Nd6 O52 2.53(2) . ?
Nd6 O23 2.55(2) . ?
Nd7 O49 2.44(3) . ?
Nd7 O3 2.53(2) . ?
Nd7 O4W 2.57(2) . ?
Nd7 O5 2.57(2) . ?
Nd7 O4 2.60(2) . ?
Nd7 O1 2.60(2) . ?
Nd7 O3W 2.64(3) . ?
Nd7 O6 2.68(2) . ?
Nd7 O2 2.68(2) . ?
Nd7 N1 2.720(19) . ?
Nd8 O28 2.56(2) . ?
Nd8 O8W 2.57(2) . ?
Nd8 O6W 2.575(12) . ?
Nd8 O5W 2.59(3) . ?
Nd8 O29 2.60(2) . ?
Nd8 O26 2.61(2) . ?
Nd8 O30 2.63(2) . ?
Nd8 O25 2.64(2) . ?
Nd8 O27 2.67(2) . ?
Nd8 O7W 2.74(3) . ?
Nd8 Ge11 3.527(3) . ?
Nd9 O55 2.38(2) . ?
Nd9 O48 2.43(2) . ?
Nd9 O24 2.44(2) . ?
Nd9 O52 2.49(2) . ?
Nd9 O53 2.51(2) . ?
Nd9 O9W 2.53(3) . ?
Nd9 N2 2.67(3) . ?
Nd9 N6 2.695(14) . ?
Nd9 N4 2.77(3) . ?
Nd10 O59 2.43(2) . ?
Nd10 O56 2.45(2) 1_545 ?
Nd10 O16 2.45(2) . ?
Nd10 O11W 2.49(3) . ?
Nd10 O40 2.49(2) . ?
Nd10 O10W 2.52(3) . ?
Nd10 O58 2.54(2) . ?
Nd10 N8 2.75(3) . ?
Nd10 N10 2.75(3) . ?
Nd11 O38 2.34(2) 4_464 ?
Nd11 O20 2.44(2) . ?
Nd11 O13W 2.45(2) . ?
Nd11 O44 2.46(2) . ?
Nd11 O63 2.47(2) . ?
Nd11 O61 2.48(2) . ?
Nd11 O12W 2.50(2) . ?
Nd11 N12 2.686(16) . ?
Nd11 N14 2.71(3) . ?
Ge1 O7 1.74(2) . ?
Ge1 O2 1.76(2) . ?
Ge1 O1 1.82(2) . ?
Ge1 C1 1.87(3) . ?
Ge2 O8 1.75(2) . ?
Ge2 O2 1.80(2) . ?
Ge2 O3 1.81(2) . ?
Ge2 C4 1.96(3) . ?
Ge3 O9 1.75(2) . ?
Ge3 O4 1.77(2) . ?
Ge3 O3 1.81(2) . ?
Ge3 C7 1.90(3) . ?
Ge4 O10 1.74(2) . ?
Ge4 O5 1.75(2) . ?
Ge4 O4 1.83(2) . ?
Ge4 C10 1.92(3) . ?
Ge5 O11 1.73(2) . ?
Ge5 O6 1.79(2) . ?
Ge5 O5 1.84(2) . ?
Ge5 C13 1.88(3) . ?
Ge6 O12 1.74(2) . ?
Ge6 O1 1.77(2) . ?
Ge6 O6 1.82(2) . ?
Ge6 C16 1.90(3) . ?
Ge7 O31 1.70(2) . ?
Ge7 O25 1.79(2) . ?
Ge7 O26 1.80(2) . ?
Ge7 C19 1.93(3) . ?
Ge8 O36 1.75(2) . ?
Ge8 O30 1.75(2) . ?
Ge8 O25 1.81(2) . ?
Ge8 C22 1.92(3) . ?
Ge9 O35 1.70(2) . ?
Ge9 O29 1.76(2) . ?
Ge9 O30 1.82(2) . ?
Ge9 C25 1.93(3) . ?
Ge10 O34 1.74(2) . ?
Ge10 O28 1.79(2) . ?
Ge10 O29 1.81(2) . ?
Ge10 C28 1.93(3) . ?
Ge11 O33 1.73(2) . ?
Ge11 O27 1.77(2) . ?
Ge11 O28 1.82(2) . ?
Ge11 C31 1.87(3) . ?
Ge12 O32 1.72(2) . ?
Ge12 O27 1.81(2) . ?
Ge12 O26 1.81(2) . ?
Ge12 C34 1.92(3) . ?
O13 C3 1.28(4) . ?
O14 C3 1.16(4) . ?
O15 C6 1.24(4) . ?
O16 C6 1.27(4) . ?
O17 C9 1.24(4) . ?
O18 C9 1.25(4) . ?
O19 C12 1.28(4) . ?
O20 C12 1.26(4) . ?
O21 C15 1.28(4) . ?
O22 C15 1.32(4) . ?
O23 C18 1.26(4) . ?
O24 C18 1.26(4) . ?
O37 C21 1.24(4) . ?
O38 C21 1.28(4) . ?
O39 C24 1.29(4) . ?
O40 C24 1.26(4) . ?
O41 C27 1.26(4) . ?
O42 C27 1.18(4) . ?
O43 C30 1.30(4) . ?
O44 C30 1.30(4) . ?
O45 C33 1.29(4) . ?
O46 C33 1.20(4) . ?
O47 C36 1.33(4) . ?
O48 C36 1.27(4) . ?
O49 C38 1.34(5) . ?
O50 C38 1.34(5) . ?
O51 C43 1.28(4) . ?
O52 C43 1.24(4) . ?
O53 C48 1.36(4) . ?
O54 C48 1.20(4) . ?
O55 C53 1.24(4) . ?
O56 C53 1.19(4) . ?
O57 C58 1.26(4) . ?
O58 C58 1.24(4) . ?
O59 C63 1.25(4) . ?
O60 C63 1.26(4) . ?
O61 C68 1.36(4) . ?
O62 C68 1.17(4) . ?
O63 C73 1.25(4) . ?
O64 C73 1.30(4) . ?
N2 C39 1.33(4) . ?
N2 C42 1.37(4) . ?
N3 C40 1.32(4) . ?
N3 C41 1.35(4) . ?
N4 C44 1.22(4) . ?
N4 C47 1.32(4) . ?
N5 C46 1.30(4) . ?
N5 C45 1.33(4) . ?
N8 C54 1.35(4) . ?
N8 C57 1.37(4) . ?
N9 C56 1.26(4) . ?
N9 C55 1.33(4) . ?
N10 C59 1.31(4) . ?
N10 C62 1.36(4) . ?
N11 C61 1.28(4) . ?
N11 C60 1.40(4) . ?
N14 C69 1.32(4) . ?
N14 C72 1.33(4) . ?
N15 C70 1.30(4) . ?
N15 C71 1.39(4) . ?
C1 C2 1.51(5) . ?
C1 H1A 0.9700 . ?
C1 H1B 0.9700 . ?
C2 C3 1.56(5) . ?
C2 H2A 0.9700 . ?
C2 H2B 0.9700 . ?
C4 C5 1.55(5) . ?
C4 H4A 0.9700 . ?
C4 H4B 0.9700 . ?
C5 C6 1.46(5) . ?
C5 H5A 0.9700 . ?
C5 H5B 0.9700 . ?
C7 C8 1.47(4) . ?
C7 H7A 0.9700 . ?
C7 H7B 0.9700 . ?
C8 C9 1.56(5) . ?
C8 H8A 0.9700 . ?
C8 H8B 0.9700 . ?
C10 C11 1.47(5) . ?
C10 H10A 0.9700 . ?
C10 H10B 0.9700 . ?
C11 C12 1.51(5) . ?
C11 H11A 0.9700 . ?
C11 H11B 0.9700 . ?
C13 C14 1.49(5) . ?
C13 H13A 0.9700 . ?
C13 H13B 0.9700 . ?
C14 C15 1.45(5) . ?
C14 H14A 0.9700 . ?
C14 H14B 0.9700 . ?
C16 C17 1.48(5) . ?
C16 H16A 0.9700 . ?
C16 H16B 0.9700 . ?
C17 C18 1.42(5) . ?
C17 H17A 0.9700 . ?
C17 H17B 0.9700 . ?
C31 C32 1.50(4) . ?
C31 H31A 0.9700 . ?
C31 H31B 0.9700 . ?
C32 C33 1.55(5) . ?
C32 H32A 0.9700 . ?
C32 H32B 0.9700 . ?
C28 C29 1.52(5) . ?
C28 H28A 0.9700 . ?
C28 H28B 0.9700 . ?
C29 C30 1.48(5) . ?
C29 H29A 0.9700 . ?
C29 H29B 0.9700 . ?
C25 C26 1.55(4) . ?
C25 H25A 0.9700 . ?
C25 H25B 0.9700 . ?
C26 C27 1.56(5) . ?
C26 H26A 0.9700 . ?
C26 H26B 0.9700 . ?
C22 C23 1.53(4) . ?
C22 H22A 0.9700 . ?
C22 H22B 0.9700 . ?
C23 C24 1.52(5) . ?
C23 H23A 0.9700 . ?
C23 H23B 0.9700 . ?
C19 C20 1.53(4) . ?
C19 H19A 0.9700 . ?
C19 H19B 0.9700 . ?
C20 C21 1.53(5) . ?
C20 H20A 0.9700 . ?
C20 H20B 0.9700 . ?
C34 C35 1.57(4) . ?
C34 H34A 0.9700 . ?
C34 H34B 0.9700 . ?
C35 C36 1.42(4) . ?
C35 H35A 0.9700 . ?
C35 H35B 0.9700 . ?
C39 C40 1.35(4) . ?
C39 C43 1.481(13) . ?
C40 H40 0.9300 . ?
C41 C42 1.33(5) . ?
C41 H41 0.9300 . ?
C42 H42 0.9300 . ?
C44 C45 1.39(5) . ?
C44 C48 1.48(5) . ?
C45 H45 0.9300 . ?
C46 C47 1.45(5) . ?
C46 H46 0.9300 . ?
C47 H47 0.9300 . ?
C50 C49 1.3900 . ?
C50 N7 1.3900 . ?
C50 H50 0.9300 . ?
C49 N6 1.3900 . ?
C49 C53 1.51(4) . ?
N6 C52 1.3900 . ?
C52 C51 1.3900 . ?
C52 H52 0.9300 . ?
C51 N7 1.3900 . ?
C51 H51 0.9300 . ?
C54 C55 1.40(5) . ?
C54 C58 1.53(4) . ?
C55 H55 0.9300 . ?
C56 C57 1.36(5) . ?
C56 H56 0.9300 . ?
C57 H57 0.9300 . ?
C59 C60 1.36(4) . ?
C59 C63 1.484(13) . ?
C60 H60 0.9300 . ?
C61 C62 1.34(5) . ?
C61 H61 0.9300 . ?
C62 H62 0.9300 . ?
C65 N13 1.3900 . ?
C65 C64 1.3900 . ?
C65 H65 0.9300 . ?
N13 C66 1.3900 . ?
C66 C67 1.3900 . ?
C66 H66 0.9300 . ?
C67 N12 1.3900 . ?
C67 H67 0.9300 . ?
N12 C64 1.3900 . ?
C64 C68 1.40(4) . ?
C69 C70 1.39(5) . ?
C69 C73 1.478(13) . ?
C70 H70 0.9300 . ?
C72 C71 1.33(5) . ?
C72 H72 0.9300 . ?
C71 H71 0.9300 . ?
C38 C76 1.42(5) . ?
C37 N16 1.3900 . ?
C37 C76 1.3900 . ?
C37 H37 0.9300 . ?
N16 C74 1.3900 . ?
C74 C75 1.3900 . ?
C74 H74 0.9300 . ?
C75 N1 1.3900 . ?
C75 H75 0.9300 . ?
N1 C76 1.3900 . ?

loop_
_geom_torsion_atom_site_label_1
_geom_torsion_atom_site_label_2
_geom_torsion_atom_site_label_3
_geom_torsion_atom_site_label_4
_geom_torsion
_geom_torsion_site_symmetry_1
_geom_torsion_site_symmetry_2
_geom_torsion_site_symmetry_3
_geom_torsion_site_symmetry_4
_geom_torsion_publ_flag
O12 Ge6 O1 Ge1 35.9(19) . . . . ?
O6 Ge6 O1 Ge1 144.2(16) . . . . ?
C16 Ge6 O1 Ge1 -107.5(18) . . . . ?
O12 Ge6 O1 Nd7 -91.7(11) . . . . ?
O6 Ge6 O1 Nd7 16.6(10) . . . . ?
C16 Ge6 O1 Nd7 124.9(13) . . . . ?
O7 Ge1 O1 Ge6 -29.4(18) . . . . ?
O2 Ge1 O1 Ge6 -142.6(16) . . . . ?
C1 Ge1 O1 Ge6 106.1(19) . . . . ?
O7 Ge1 O1 Nd7 99.1(10) . . . . ?
O2 Ge1 O1 Nd7 -14.1(10) . . . . ?
C1 Ge1 O1 Nd7 -125.4(13) . . . . ?
O7 Ge1 O2 Ge2 28(2) . . . . ?
O1 Ge1 O2 Ge2 134.4(18) . . . . ?
C1 Ge1 O2 Ge2 -112(2) . . . . ?
O7 Ge1 O2 Nd7 -92.9(11) . . . . ?
O1 Ge1 O2 Nd7 13.6(10) . . . . ?
C1 Ge1 O2 Nd7 126.9(13) . . . . ?
O8 Ge2 O2 Ge1 -20(2) . . . . ?
O3 Ge2 O2 Ge1 -134.5(19) . . . . ?
C4 Ge2 O2 Ge1 110(2) . . . . ?
O8 Ge2 O2 Nd7 102.2(10) . . . . ?
O3 Ge2 O2 Nd7 -12.7(10) . . . . ?
C4 Ge2 O2 Nd7 -128.1(12) . . . . ?
O8 Ge2 O3 Ge3 37(2) . . . . ?
O2 Ge2 O3 Ge3 142.4(17) . . . . ?
C4 Ge2 O3 Ge3 -107.3(19) . . . . ?
O8 Ge2 O3 Nd7 -91.6(11) . . . . ?
O2 Ge2 O3 Nd7 13.8(11) . . . . ?
C4 Ge2 O3 Nd7 124.1(13) . . . . ?
O9 Ge3 O3 Ge2 -32.3(19) . . . . ?
O4 Ge3 O3 Ge2 -143.7(17) . . . . ?
C7 Ge3 O3 Ge2 99.7(19) . . . . ?
O9 Ge3 O3 Nd7 96.6(11) . . . . ?
O4 Ge3 O3 Nd7 -14.7(10) . . . . ?
C7 Ge3 O3 Nd7 -131.4(13) . . . . ?
O9 Ge3 O4 Ge4 34.1(19) . . . . ?
O3 Ge3 O4 Ge4 137.4(17) . . . . ?
C7 Ge3 O4 Ge4 -116.9(18) . . . . ?
O9 Ge3 O4 Nd7 -89.1(11) . . . . ?
O3 Ge3 O4 Nd7 14.2(10) . . . . ?
C7 Ge3 O4 Nd7 119.8(14) . . . . ?
O10 Ge4 O4 Ge3 -22.6(18) . . . . ?
O5 Ge4 O4 Ge3 -137.1(17) . . . . ?
C10 Ge4 O4 Ge3 107.1(19) . . . . ?
O10 Ge4 O4 Nd7 100.6(10) . . . . ?
O5 Ge4 O4 Nd7 -13.9(10) . . . . ?
C10 Ge4 O4 Nd7 -129.7(13) . . . . ?
O10 Ge4 O5 Ge5 41(2) . . . . ?
O4 Ge4 O5 Ge5 144.3(17) . . . . ?
C10 Ge4 O5 Ge5 -107.9(19) . . . . ?
O10 Ge4 O5 Nd7 -89.0(12) . . . . ?
O4 Ge4 O5 Nd7 14.4(10) . . . . ?
C10 Ge4 O5 Nd7 122.3(13) . . . . ?
O11 Ge5 O5 Ge4 -33.4(19) . . . . ?
O6 Ge5 O5 Ge4 -146.4(17) . . . . ?
C13 Ge5 O5 Ge4 101(2) . . . . ?
O11 Ge5 O5 Nd7 97.3(11) . . . . ?
O6 Ge5 O5 Nd7 -15.7(11) . . . . ?
C13 Ge5 O5 Nd7 -128.8(14) . . . . ?
O11 Ge5 O6 Ge6 29.3(19) . . . . ?
O5 Ge5 O6 Ge6 134.0(17) . . . . ?
C13 Ge5 O6 Ge6 -111.7(18) . . . . ?
O11 Ge5 O6 Nd7 -89.8(11) . . . . ?
O5 Ge5 O6 Nd7 14.9(10) . . . . ?
C13 Ge5 O6 Nd7 129.2(13) . . . . ?
O12 Ge6 O6 Ge5 -20.3(19) . . . . ?
O1 Ge6 O6 Ge5 -135.1(16) . . . . ?
C16 Ge6 O6 Ge5 110.7(18) . . . . ?
O12 Ge6 O6 Nd7 99.0(10) . . . . ?
O1 Ge6 O6 Nd7 -15.8(10) . . . . ?
C16 Ge6 O6 Nd7 -130.0(13) . . . . ?
O2 Ge1 O7 Nd6 146.0(13) . . . . ?
O1 Ge1 O7 Nd6 49.3(16) . . . . ?
C1 Ge1 O7 Nd6 -79.9(19) . . . . ?
O2 Ge1 O7 Nd1 -57.9(14) . . . . ?
O1 Ge1 O7 Nd1 -154.7(11) . . . . ?
C1 Ge1 O7 Nd1 76.2(17) . . . . ?
O2 Ge2 O8 Nd2 -153.5(12) . . . . ?
O3 Ge2 O8 Nd2 -56.8(14) . . . . ?
C4 Ge2 O8 Nd2 84.8(16) . . . . ?
O2 Ge2 O8 Nd1 47.9(16) . . . . ?
O3 Ge2 O8 Nd1 144.5(13) . . . . ?
C4 Ge2 O8 Nd1 -73.9(19) . . . . ?
O4 Ge3 O9 Nd3 -66.6(14) . . . . ?
O3 Ge3 O9 Nd3 -159.7(11) . . . . ?
C7 Ge3 O9 Nd3 81.4(17) . . . . ?
O4 Ge3 O9 Nd2 148.5(13) . . . . ?
O3 Ge3 O9 Nd2 55.4(15) . . . . ?
C7 Ge3 O9 Nd2 -64(2) . . . . ?
O5 Ge4 O10 Nd4 -57.7(14) . . . . ?
O4 Ge4 O10 Nd4 -150.5(11) . . . . ?
C10 Ge4 O10 Nd4 89.0(17) . . . . ?
O5 Ge4 O10 Nd3 144.8(14) . . . . ?
O4 Ge4 O10 Nd3 52.0(16) . . . . ?
C10 Ge4 O10 Nd3 -69(2) . . . . ?
O6 Ge5 O11 Nd4 146.7(13) . . . . ?
O5 Ge5 O11 Nd4 52.1(16) . . . . ?
C13 Ge5 O11 Nd4 -76.7(19) . . . . ?
O6 Ge5 O11 Nd5 -62.4(14) . . . . ?
O5 Ge5 O11 Nd5 -157.0(11) . . . . ?
C13 Ge5 O11 Nd5 74.2(17) . . . . ?
O1 Ge6 O12 Nd6 -55.3(15) . . . . ?
O6 Ge6 O12 Nd6 -151.9(11) . . . . ?
C16 Ge6 O12 Nd6 85.1(17) . . . . ?
O1 Ge6 O12 Nd5 146.6(13) . . . . ?
O6 Ge6 O12 Nd5 50.0(16) . . . . ?
C16 Ge6 O12 Nd5 -73.0(19) . . . . ?
O31 Ge7 O25 Ge8 -25.7(19) . . . . ?
O26 Ge7 O25 Ge8 -138.1(16) . . . . ?
C19 Ge7 O25 Ge8 108.1(17) . . . . ?
O31 Ge7 O25 Nd8 96.5(10) . . . . ?
O26 Ge7 O25 Nd8 -15.8(9) . . . . ?
C19 Ge7 O25 Nd8 -129.6(12) . . . . ?
O36 Ge8 O25 Ge7 20.5(18) . . . . ?
O30 Ge8 O25 Ge7 135.5(16) . . . . ?
C22 Ge8 O25 Ge7 -107.6(18) . . . . ?
O36 Ge8 O25 Nd8 -101.7(10) . . . . ?
O30 Ge8 O25 Nd8 13.4(10) . . . . ?
C22 Ge8 O25 Nd8 130.3(12) . . . . ?
O31 Ge7 O26 Ge12 28.0(17) . . . . ?
O25 Ge7 O26 Ge12 141.8(15) . . . . ?
C19 Ge7 O26 Ge12 -102.9(17) . . . . ?
O31 Ge7 O26 Nd8 -97.7(10) . . . . ?
O25 Ge7 O26 Nd8 16.1(9) . . . . ?
C19 Ge7 O26 Nd8 131.3(12) . . . . ?
O32 Ge12 O26 Ge7 -34.0(17) . . . . ?
O27 Ge12 O26 Ge7 -142.2(15) . . . . ?
C34 Ge12 O26 Ge7 108.0(17) . . . . ?
O32 Ge12 O26 Nd8 91.1(10) . . . . ?
O27 Ge12 O26 Nd8 -17.1(9) . . . . ?
C34 Ge12 O26 Nd8 -126.9(12) . . . . ?
O33 Ge11 O27 Ge12 -28.0(18) . . . . ?
O28 Ge11 O27 Ge12 -135.3(15) . . . . ?
C31 Ge11 O27 Ge12 113.2(17) . . . . ?
Nd8 Ge11 O27 Ge12 -119.0(17) . . . . ?
O33 Ge11 O27 Nd8 91.0(11) . . . . ?
O28 Ge11 O27 Nd8 -16.3(10) . . . . ?
C31 Ge11 O27 Nd8 -127.8(12) . . . . ?
O32 Ge12 O27 Ge11 22.7(17) . . . . ?
O26 Ge12 O27 Ge11 135.0(15) . . . . ?
C34 Ge12 O27 Ge11 -110.3(17) . . . . ?
O32 Ge12 O27 Nd8 -95.9(10) . . . . ?
O26 Ge12 O27 Nd8 16.5(9) . . . . ?
C34 Ge12 O27 Nd8 131.2(12) . . . . ?
O34 Ge10 O28 Ge11 -35.6(19) . . . . ?
O29 Ge10 O28 Ge11 -141.1(16) . . . . ?
C28 Ge10 O28 Ge11 110.1(18) . . . . ?
O34 Ge10 O28 Nd8 91.0(11) . . . . ?
O29 Ge10 O28 Nd8 -14.5(10) . . . . ?
C28 Ge10 O28 Nd8 -123.3(13) . . . . ?
O33 Ge11 O28 Ge10 27.7(18) . . . . ?
O27 Ge11 O28 Ge10 143.8(16) . . . . ?
C31 Ge11 O28 Ge10 -104.3(18) . . . . ?
Nd8 Ge11 O28 Ge10 127(2) . . . . ?
O33 Ge11 O28 Nd8 -98.9(10) . . . . ?
O27 Ge11 O28 Nd8 17.3(10) . . . . ?
C31 Ge11 O28 Nd8 129.2(13) . . . . ?
O35 Ge9 O29 Ge10 -31.9(19) . . . . ?
O30 Ge9 O29 Ge10 -136.8(16) . . . . ?
C25 Ge9 O29 Ge10 111.7(18) . . . . ?
O35 Ge9 O29 Nd8 90.7(11) . . . . ?
O30 Ge9 O29 Nd8 -14.2(10) . . . . ?
C25 Ge9 O29 Nd8 -125.7(13) . . . . ?
O34 Ge10 O29 Ge9 22.8(18) . . . . ?
O28 Ge10 O29 Ge9 137.7(16) . . . . ?
C28 Ge10 O29 Ge9 -108.0(18) . . . . ?
O34 Ge10 O29 Nd8 -100.8(10) . . . . ?
O28 Ge10 O29 Nd8 14.1(10) . . . . ?
C28 Ge10 O29 Nd8 128.4(13) . . . . ?
O36 Ge8 O30 Ge9 -31(2) . . . . ?
O25 Ge8 O30 Ge9 -139.6(17) . . . . ?
C22 Ge8 O30 Ge9 112.7(18) . . . . ?
O36 Ge8 O30 Nd8 94.7(11) . . . . ?
O25 Ge8 O30 Nd8 -13.5(10) . . . . ?
C22 Ge8 O30 Nd8 -121.2(12) . . . . ?
O35 Ge9 O30 Ge8 25.8(19) . . . . ?
O29 Ge9 O30 Ge8 140.9(17) . . . . ?
C25 Ge9 O30 Ge8 -101.6(19) . . . . ?
O35 Ge9 O30 Nd8 -101.3(10) . . . . ?
O29 Ge9 O30 Nd8 13.8(10) . . . . ?
C25 Ge9 O30 Nd8 131.3(12) . . . . ?
O25 Ge7 O31 Nd6 -144.0(12) . . . . ?
O26 Ge7 O31 Nd6 -45.4(15) . . . . ?
C19 Ge7 O31 Nd6 83.3(16) . . . . ?
O25 Ge7 O31 Nd1 53.4(15) . . . . ?
O26 Ge7 O31 Nd1 152.0(11) . . . . ?
C19 Ge7 O31 Nd1 -79.3(16) . . . . ?
O27 Ge12 O32 Nd6 151.3(11) . . . . ?
O26 Ge12 O32 Nd6 56.1(14) . . . . ?
C34 Ge12 O32 Nd6 -82.8(16) . . . . ?
O27 Ge12 O32 Nd5 -53.6(15) . . . . ?
O26 Ge12 O32 Nd5 -148.8(12) . . . . ?
C34 Ge12 O32 Nd5 72.3(17) . . . . ?
O27 Ge11 O33 Nd4 -145.8(12) . . . . ?
O28 Ge11 O33 Nd4 -48.8(15) . . . . ?
C31 Ge11 O33 Nd4 77.1(18) . . . . ?
Nd8 Ge11 O33 Nd4 -95.1(12) . . . . ?
O27 Ge11 O33 Nd5 59.2(14) . . . . ?
O28 Ge11 O33 Nd5 156.2(10) . . . . ?
C31 Ge11 O33 Nd5 -77.9(16) . . . . ?
Nd8 Ge11 O33 Nd5 109.9(9) . . . . ?
O28 Ge10 O34 Nd4 56.3(14) . . . . ?
O29 Ge10 O34 Nd4 152.1(11) . . . . ?
C28 Ge10 O34 Nd4 -86.2(16) . . . . ?
O28 Ge10 O34 Nd3 -150.4(13) . . . . ?
O29 Ge10 O34 Nd3 -54.6(16) . . . . ?
C28 Ge10 O34 Nd3 67.1(19) . . . . ?
O29 Ge9 O35 Nd2 -145.4(13) . . . . ?
O30 Ge9 O35 Nd2 -49.1(16) . . . . ?
C25 Ge9 O35 Nd2 72.2(18) . . . . ?
O29 Ge9 O35 Nd3 61.4(14) . . . . ?
O30 Ge9 O35 Nd3 157.7(10) . . . . ?
C25 Ge9 O35 Nd3 -81.1(16) . . . . ?
O30 Ge8 O36 Nd1 -145.9(13) . . . . ?
O25 Ge8 O36 Nd1 -48.2(16) . . . . ?
C22 Ge8 O36 Nd1 71.4(18) . . . . ?
O30 Ge8 O36 Nd2 50.5(14) . . . . ?
O25 Ge8 O36 Nd2 148.2(11) . . . . ?
C22 Ge8 O36 Nd2 -92.2(15) . . . . ?
O7 Ge1 C1 C2 -92(3) . . . . ?
O2 Ge1 C1 C2 43(3) . . . . ?
O1 Ge1 C1 C2 141(2) . . . . ?
Ge1 C1 C2 C3 52(4) . . . . ?
Nd1 O13 C3 O14 -40(8) . . . . ?
Nd1 O13 C3 C2 140(4) . . . . ?
C1 C2 C3 O14 146(4) . . . . ?
C1 C2 C3 O13 -35(4) . . . . ?
Ge2 C4 C5 C6 35(4) . . . . ?
Nd2 O15 C6 O16 -50(5) . . . . ?
Nd2 O15 C6 C5 125(3) . . . . ?
Nd10 O16 C6 O15 40(5) . . . . ?
Nd10 O16 C6 C5 -135(3) . . . . ?
C4 C5 C6 O15 -35(5) . . . . ?
C4 C5 C6 O16 141(3) . . . . ?
O9 Ge3 C7 C8 -97(3) . . . . ?
O4 Ge3 C7 C8 50(3) . . . . ?
O3 Ge3 C7 C8 145(3) . . . . ?
Ge3 C7 C8 C9 42(4) . . . . ?
Nd3 O17 C9 O18 -29(7) . . . . ?
Nd3 O17 C9 C8 136(3) . . . . ?
C7 C8 C9 O17 -29(5) . . . . ?
C7 C8 C9 O18 137(4) . . . . ?
Ge4 C10 C11 C12 -1(5) . . . . ?
Nd11 O20 C12 O19 48(5) . . . . ?
Nd11 O20 C12 C11 -124(3) . . . . ?
Nd4 O19 C12 O20 -56(5) . . . . ?
Nd4 O19 C12 C11 117(3) . . . . ?
C10 C11 C12 O20 169(3) . . . . ?
C10 C11 C12 O19 -4(5) . . . . ?
O11 Ge5 C13 C14 -96(3) . . . . ?
O6 Ge5 C13 C14 41(3) . . . . ?
O5 Ge5 C13 C14 139(3) . . . . ?
Ge5 C13 C14 C15 48(4) . . . . ?
Nd5 O21 C15 O22 -87(6) . . . . ?
Nd5 O21 C15 C14 114(6) . . . . ?
C13 C14 C15 O21 -28(5) . . . . ?
C13 C14 C15 O22 175(3) . . . . ?
O12 Ge6 C16 C17 -88(3) . . . . ?
O1 Ge6 C16 C17 52(3) . . . . ?
O6 Ge6 C16 C17 149(2) . . . . ?
Ge6 C16 C17 C18 40(4) . . . . ?
Nd6 O23 C18 O24 -56(5) . . . . ?
Nd6 O23 C18 C17 117(3) . . . . ?
Nd9 O24 C18 O23 23(5) . . . . ?
Nd9 O24 C18 C17 -149(3) . . . . ?
C16 C17 C18 O23 -39(5) . . . . ?
C16 C17 C18 O24 133(4) . . . . ?
O33 Ge11 C31 C32 90(3) . . . . ?
O27 Ge11 C31 C32 -49(3) . . . . ?
O28 Ge11 C31 C32 -146(3) . . . . ?
Nd8 Ge11 C31 C32 -100(3) . . . . ?
Ge11 C31 C32 C33 -44(4) . . . . ?
Nd5 O45 C33 O46 55(6) . . . . ?
Nd5 O45 C33 C32 -132(3) . . . . ?
C31 C32 C33 O46 -149(3) . . . . ?
C31 C32 C33 O45 37(4) . . . . ?
Ge10 C28 C29 C30 -35(4) . . . . ?
Nd11 O44 C30 O43 -26(5) . . . . ?
Nd11 O44 C30 C29 154(2) . . . . ?
Nd4 O43 C30 O44 54(5) . . . . ?
Nd4 O43 C30 C29 -126(3) . . . . ?
C28 C29 C30 O44 -145(3) . . . . ?
C28 C29 C30 O43 35(5) . . . . ?
Ge9 C25 C26 C27 -42(4) . . . . ?
Nd3 O41 C27 O42 42(7) . . . . ?
Nd3 O41 C27 C26 -135(3) . . . . ?
C25 C26 C27 O42 -155(3) . . . . ?
C25 C26 C27 O41 23(4) . . . . ?
Ge8 C22 C23 C24 -34(4) . . . . ?
Nd10 O40 C24 O39 -21(5) . . . . ?
Nd10 O40 C24 C23 167(2) . . . . ?
Nd2 O39 C24 O40 51(5) . . . . ?
Nd2 O39 C24 C23 -137(3) . . . . ?
C22 C23 C24 O40 -144(3) . . . . ?
C22 C23 C24 O39 43(4) . . . . ?
Ge7 C19 C20 C21 -65(3) . . . . ?
Nd1 O37 C21 O38 74(6) . . . . ?
Nd1 O37 C21 C20 -121(4) . . . . ?
Nd11 O38 C21 O37 7(8) 4_565 . . . ?
Nd11 O38 C21 C20 -158(4) 4_565 . . . ?
C19 C20 C21 O37 56(4) . . . . ?
C19 C20 C21 O38 -138(3) . . . . ?
Ge12 C34 C35 C36 -39(4) . . . . ?
Nd9 O48 C36 O47 -37(4) . . . . ?
Nd9 O48 C36 C35 151(3) . . . . ?
Nd6 O47 C36 O48 56(4) . . . . ?
Nd6 O47 C36 C35 -132(3) . . . . ?
C34 C35 C36 O48 -145(3) . . . . ?
C34 C35 C36 O47 42(4) . . . . ?
C42 N2 C39 C40 -1(5) . . . . ?
Nd9 N2 C39 C40 177(3) . . . . ?
C42 N2 C39 C43 179(3) . . . . ?
Nd9 N2 C39 C43 -3(4) . . . . ?
C41 N3 C40 C39 -5(6) . . . . ?
N2 C39 C40 N3 5(6) . . . . ?
C43 C39 C40 N3 -175(4) . . . . ?
C40 N3 C41 C42 0(5) . . . . ?
N3 C41 C42 N2 3(6) . . . . ?
C39 N2 C42 C41 -3(5) . . . . ?
Nd9 N2 C42 C41 179(3) . . . . ?
Nd9 O52 C43 O51 -166(2) . . . . ?
Nd6 O52 C43 O51 45(5) . . . . ?
Nd9 O52 C43 C39 14(4) . . . . ?
Nd6 O52 C43 C39 -135(2) . . . . ?
Nd1 O51 C43 O52 -45(5) . . . . ?
Nd1 O51 C43 C39 135(3) . . . . ?
N2 C39 C43 O52 -6(5) . . . . ?
C40 C39 C43 O52 174(3) . . . . ?
N2 C39 C43 O51 173(3) . . . . ?
C40 C39 C43 O51 -6(5) . . . . ?
C47 N4 C44 C45 8(5) . . . . ?
Nd9 N4 C44 C45 169(3) . . . . ?
C47 N4 C44 C48 -179(3) . . . . ?
Nd9 N4 C44 C48 -18(4) . . . . ?
C46 N5 C45 C44 6(5) . . . . ?
N4 C44 C45 N5 -7(6) . . . . ?
C48 C44 C45 N5 179(3) . . . . ?
C45 N5 C46 C47 -5(5) . . . . ?
C44 N4 C47 C46 -7(5) . . . . ?
Nd9 N4 C47 C46 -167(3) . . . . ?
N5 C46 C47 N4 6(5) . . . . ?
Nd5 O54 C48 O53 20(6) . . . . ?
Nd5 O54 C48 C44 -160(3) . . . . ?
Nd6 O53 C48 O54 -23(5) . . . . ?
Nd9 O53 C48 O54 176(2) . . . . ?
Nd6 O53 C48 C44 157(2) . . . . ?
Nd9 O53 C48 C44 -4(4) . . . . ?
N4 C44 C48 O54 -165(4) . . . . ?
C45 C44 C48 O54 9(5) . . . . ?
N4 C44 C48 O53 15(5) . . . . ?
C45 C44 C48 O53 -171(3) . . . . ?
N7 C50 C49 N6 0.0 . . . . ?
N7 C50 C49 C53 -170(3) . . . . ?
C50 C49 N6 C52 0.0 . . . . ?
C53 C49 N6 C52 170(3) . . . . ?
C50 C49 N6 Nd9 172.6(13) . . . . ?
C53 C49 N6 Nd9 -17(2) . . . . ?
C49 N6 C52 C51 0.0 . . . . ?
Nd9 N6 C52 C51 -171.5(15) . . . . ?
N6 C52 C51 N7 0.0 . . . . ?
C52 C51 N7 C50 0.0 . . . . ?
C49 C50 N7 C51 0.0 . . . . ?
Nd10 O56 C53 O55 -57(10) 1_565 . . . ?
Nd10 O56 C53 C49 119(7) 1_565 . . . ?
Nd9 O55 C53 O56 -175(3) . . . . ?
Nd9 O55 C53 C49 9(5) . . . . ?
C50 C49 C53 O56 1(4) . . . . ?
N6 C49 C53 O56 -169(3) . . . . ?
C50 C49 C53 O55 178(2) . . . . ?
N6 C49 C53 O55 8(4) . . . . ?
C57 N8 C54 C55 0(5) . . . . ?
Nd10 N8 C54 C55 172(3) . . . . ?
C57 N8 C54 C58 -178(3) . . . . ?
Nd10 N8 C54 C58 -7(4) . . . . ?
C56 N9 C55 C54 4(5) . . . . ?
N8 C54 C55 N9 -1(5) . . . . ?
C58 C54 C55 N9 177(3) . . . . ?
C55 N9 C56 C57 -7(5) . . . . ?
N9 C56 C57 N8 6(6) . . . . ?
C54 N8 C57 C56 -3(5) . . . . ?
Nd10 N8 C57 C56 -173(2) . . . . ?
Nd10 O58 C58 O57 162(3) . . . . ?
Nd2 O58 C58 O57 -24(5) . . . . ?
Nd10 O58 C58 C54 -23(4) . . . . ?
Nd2 O58 C58 C54 152(2) . . . . ?
Nd1 O57 C58 O58 29(6) . . . . ?
Nd1 O57 C58 C54 -146(2) . . . . ?
N8 C54 C58 O58 17(4) . . . . ?
C55 C54 C58 O58 -161(3) . . . . ?
N8 C54 C58 O57 -167(3) . . . . ?
C55 C54 C58 O57 15(5) . . . . ?
C62 N10 C59 C60 6(5) . . . . ?
Nd10 N10 C59 C60 -174(3) . . . . ?
C62 N10 C59 C63 -176(3) . . . . ?
Nd10 N10 C59 C63 5(4) . . . . ?
N10 C59 C60 N11 -6(6) . . . . ?
C63 C59 C60 N11 175(3) . . . . ?
C61 N11 C60 C59 -1(5) . . . . ?
C60 N11 C61 C62 8(5) . . . . ?
N11 C61 C62 N10 -9(6) . . . . ?
C59 N10 C62 C61 2(5) . . . . ?
Nd10 N10 C62 C61 -179(3) . . . . ?
Nd10 O59 C63 O60 171(2) . . . . ?
Nd2 O59 C63 O60 30(4) . . . . ?
Nd10 O59 C63 C59 -8(5) . . . . ?
Nd2 O59 C63 C59 -149(3) . . . . ?
Nd3 O60 C63 O59 -16(8) . . . . ?
Nd3 O60 C63 C59 163(4) . . . . ?
N10 C59 C63 O59 1(5) . . . . ?
C60 C59 C63 O59 -180(3) . . . . ?
N10 C59 C63 O60 -178(3) . . . . ?
C60 C59 C63 O60 1(5) . . . . ?
C64 C65 N13 C66 0.0 . . . . ?
C65 N13 C66 C67 0.0 . . . . ?
N13 C66 C67 N12 0.0 . . . . ?
C66 C67 N12 C64 0.0 . . . . ?
C66 C67 N12 Nd11 166.3(16) . . . . ?
C67 N12 C64 C65 0.0 . . . . ?
Nd11 N12 C64 C65 -167.4(14) . . . . ?
C67 N12 C64 C68 -177(3) . . . . ?
Nd11 N12 C64 C68 16(3) . . . . ?
N13 C65 C64 N12 0.0 . . . . ?
N13 C65 C64 C68 177(3) . . . . ?
Nd3 O62 C68 O61 -15(8) . . . . ?
Nd3 O62 C68 C64 162(3) . . . . ?
Nd11 O61 C68 O62 177(3) . . . . ?
Nd4 O61 C68 O62 21(5) . . . . ?
Nd11 O61 C68 C64 1(4) . . . . ?
Nd4 O61 C68 C64 -155(2) . . . . ?
N12 C64 C68 O62 172(3) . . . . ?
C65 C64 C68 O62 -5(5) . . . . ?
N12 C64 C68 O61 -11(4) . . . . ?
C65 C64 C68 O61 172(2) . . . . ?
C72 N14 C69 C70 10(5) . . . . ?
Nd11 N14 C69 C70 -166(3) . . . . ?
C72 N14 C69 C73 -169(3) . . . . ?
Nd11 N14 C69 C73 15(4) . . . . ?
C71 N15 C70 C69 -6(5) . . . . ?
N14 C69 C70 N15 1(6) . . . . ?
C73 C69 C70 N15 179(3) . . . . ?
C69 N14 C72 C71 -14(5) . . . . ?
Nd11 N14 C72 C71 161(2) . . . . ?
N14 C72 C71 N15 10(6) . . . . ?
C70 N15 C71 C72 0(5) . . . . ?
Nd11 O63 C73 O64 172(2) . . . . ?
Nd4 O63 C73 O64 -43(4) . . . . ?
Nd11 O63 C73 C69 -8(4) . . . . ?
Nd4 O63 C73 C69 137(3) . . . . ?
Nd5 O64 C73 O63 39(5) . . . . ?
Nd5 O64 C73 C69 -141(3) . . . . ?
N14 C69 C73 O63 -6(5) . . . . ?
C70 C69 C73 O63 175(3) . . . . ?
N14 C69 C73 O64 174(3) . . . . ?
C70 C69 C73 O64 -5(5) . . . . ?
Nd7 O49 C38 O50 176(4) . . . . ?
Nd7 O49 C38 C76 22(6) . . . . ?
C76 C37 N16 C74 0.0 . . . . ?
C37 N16 C74 C75 0.0 . . . . ?
N16 C74 C75 N1 0.0 . . . . ?
C74 C75 N1 C76 0.0 . . . . ?
C74 C75 N1 Nd7 -172(2) . . . . ?
C75 N1 C76 C37 0.0 . . . . ?
Nd7 N1 C76 C37 173.3(17) . . . . ?
C75 N1 C76 C38 -170(4) . . . . ?
Nd7 N1 C76 C38 4(3) . . . . ?
N16 C37 C76 N1 0.0 . . . . ?
N16 C37 C76 C38 170(4) . . . . ?
O50 C38 C76 N1 -174(3) . . . . ?
O49 C38 C76 N1 -16(6) . . . . ?
O50 C38 C76 C37 16(5) . . . . ?
O49 C38 C76 C37 174(3) . . . . ?
